data_7018373
loop_
_publ_author_name
'Klein, J\"org M'
'Clegg, Jack K.'
'Saggiomo, Vittorio'
'Reck, Lisa'
'L\"uning, Ulrich'
'Sanders, Jeremy K. M.'

_publ_section_title
;
 Metal induced folding: synthesis and conformational analysis of the
 lanthanide complexes of two 44-membered hydrazone macrocycles.
;
_journal_issue 13
_journal_name_full 'Dalton transactions (Cambridge, England : 2003)'
_journal_page_first 3780
_journal_page_last 3786
_journal_paper_doi 10.1039/c2dt11861k
_journal_volume 41
_journal_year 2012
_chemical_formula_moiety 'C174 H178 Cl9 Eu3 N36 O30, 17(H2 O)'
_chemical_formula_sum 'C174 H178 Cl9 Eu3 N36 O47'
_chemical_formula_weight 4300.45
_chemical_name_systematic
;
?
;
_space_group_IT_number 2
_symmetry_cell_setting triclinic
_symmetry_Int_Tables_number 2
_symmetry_space_group_name_Hall '-P 1'
_symmetry_space_group_name_H-M 'P -1'
_atom_sites_solution_hydrogens geom
_atom_sites_solution_primary direct
_atom_sites_solution_secondary difmap
_audit_creation_method SHELXL-97
_cell_angle_alpha 79.55(3)
_cell_angle_beta 87.57(3)
_cell_angle_gamma 76.21(3)
_cell_formula_units_Z 2
_cell_length_a 15.344(3)
_cell_length_b 22.768(5)
_cell_length_c 36.352(7)
_cell_measurement_reflns_used 77765
_cell_measurement_temperature 180(2)
_cell_measurement_theta_max 19.98
_cell_measurement_theta_min 1.00
_cell_volume 12129(5)
_computing_cell_refinement 'HKL Scalepack (Otwinowski & Minor 1997)'
_computing_data_collection 'Collect (Nonius B.V. 1998)'
_computing_data_reduction
;
HKL Denzo and Scalepack (Otwinowski & Minor 1997)
;
_computing_publication_material 'SHELXL-97 (Sheldrick 1997)'
_computing_structure_refinement 'SHELXL-97 (Sheldrick 1997)'
_computing_structure_solution 'SUPERFLIP (Palatinus & Chapuis 2007)'
_diffrn_ambient_temperature 180(2)
_diffrn_measured_fraction_theta_full 0.910
_diffrn_measured_fraction_theta_max 0.910
_diffrn_measurement_device_type 'Nonius Kappa CCD'
_diffrn_measurement_method 'Thin slice \w and \f scans'
_diffrn_radiation_source 'fine-focus sealed tube'
_diffrn_radiation_type MoK\a
_diffrn_radiation_wavelength 0.71073
_diffrn_reflns_av_R_equivalents 0.0815
_diffrn_reflns_av_sigmaI/netI 0.3534
_diffrn_reflns_limit_h_max 12
_diffrn_reflns_limit_h_min -12
_diffrn_reflns_limit_k_max 18
_diffrn_reflns_limit_k_min -18
_diffrn_reflns_limit_l_max 30
_diffrn_reflns_limit_l_min -30
_diffrn_reflns_number 25417
_diffrn_reflns_theta_full 17.23
_diffrn_reflns_theta_max 17.23
_diffrn_reflns_theta_min 1.18
_exptl_absorpt_coefficient_mu 0.934
_exptl_absorpt_correction_T_max 0.987
_exptl_absorpt_correction_T_min 0.938
_exptl_absorpt_correction_type multi-scan
_exptl_absorpt_process_details
;
multi-scan from symmetry-related measurements
Sortav (Blessing 1995)
;
_exptl_crystal_colour yellow
_exptl_crystal_density_diffrn 1.178
_exptl_crystal_density_method 'not measured'
_exptl_crystal_description needle
_exptl_crystal_F_000 4384
_exptl_crystal_size_max 0.07
_exptl_crystal_size_mid 0.05
_exptl_crystal_size_min 0.02
_refine_diff_density_max 1.320
_refine_diff_density_min -0.759
_refine_diff_density_rms 0.218
_refine_ls_extinction_method none
_refine_ls_goodness_of_fit_ref 1.005
_refine_ls_hydrogen_treatment constr
_refine_ls_matrix_type full
_refine_ls_number_parameters 1178
_refine_ls_number_reflns 13368
_refine_ls_number_restraints 0
_refine_ls_restrained_S_all 1.005
_refine_ls_R_factor_all 0.1766
_refine_ls_R_factor_gt 0.0951
_refine_ls_shift/su_max 0.001
_refine_ls_shift/su_mean 0.000
_refine_ls_structure_factor_coef Fsqd
_refine_ls_weighting_details 'calc w=1/[\s^2^(Fo^2^)+(0.1404P)^2^+0.0000P] where P=(Fo^2^+2Fc^2^)/3'
_refine_ls_weighting_scheme calc
_refine_ls_wR_factor_gt 0.2745
_refine_ls_wR_factor_ref 0.3112
_reflns_number_gt 4804
_reflns_number_total 13368
_reflns_threshold_expression >2sigma(I)
_cod_data_source_file c2dt11861k.txt
_cod_data_source_block new
_cod_original_cell_volume 12129(4)
_cod_original_sg_symbol_H-M P-1
_cod_database_code 7018373

loop_
_symmetry_equiv_pos_as_xyz
'x, y, z'
'-x, -y, -z'

loop_
_atom_site_label
_atom_site_type_symbol
_atom_site_fract_x
_atom_site_fract_y
_atom_site_fract_z
_atom_site_U_iso_or_equiv
_atom_site_adp_type
_atom_site_occupancy
_atom_site_symmetry_multiplicity
_atom_site_calc_flag
_atom_site_refinement_flags
_atom_site_disorder_assembly
_atom_site_disorder_group
C1 C 0.177(3) 0.889(2) 0.3455(12) 0.081(15) Uiso 1 1 d . . .
C2 C 0.227(3) 0.854(2) 0.3188(15) 0.122(19) Uiso 1 1 d . . .
H2 H 0.2638 0.8142 0.3272 0.147 Uiso 1 1 calc R . .
C3 C 0.223(3) 0.878(2) 0.2822(15) 0.119(19) Uiso 1 1 d . . .
H3 H 0.2613 0.8570 0.2651 0.142 Uiso 1 1 calc R . .
C4 C 0.164(3) 0.930(2) 0.2702(14) 0.121(19) Uiso 1 1 d . . .
H4 H 0.1554 0.9438 0.2441 0.145 Uiso 1 1 calc R . .
C5 C 0.112(3) 0.969(2) 0.2970(13) 0.077(14) Uiso 1 1 d . . .
C6 C 0.049(2) 1.0355(18) 0.2843(11) 0.087(15) Uiso 1 1 d . . .
H6A H 0.0858 1.0661 0.2780 0.104 Uiso 1 1 calc R . .
H6B H 0.0140 1.0362 0.2618 0.104 Uiso 1 1 calc R . .
C7 C -0.091(3) 1.039(2) 0.3156(12) 0.074(14) Uiso 1 1 d . . .
C8 C -0.157(3) 1.0665(18) 0.3399(10) 0.051(12) Uiso 1 1 d . . .
C9 C -0.243(3) 1.0606(19) 0.3409(11) 0.083(15) Uiso 1 1 d . . .
H9 H -0.2863 1.0848 0.3549 0.099 Uiso 1 1 calc R . .
C10 C -0.270(3) 1.019(2) 0.3216(12) 0.107(17) Uiso 1 1 d . . .
H10 H -0.3302 1.0155 0.3208 0.128 Uiso 1 1 calc R . .
C11 C -0.194(3) 0.982(2) 0.3028(13) 0.13(2) Uiso 1 1 d . . .
H11 H -0.2037 0.9472 0.2939 0.158 Uiso 1 1 calc R . .
C12 C -0.111(3) 0.9956(19) 0.2978(11) 0.076(14) Uiso 1 1 d . . .
H12 H -0.0680 0.9750 0.2821 0.091 Uiso 1 1 calc R . .
C13 C -0.140(3) 1.111(2) 0.3618(11) 0.070(14) Uiso 1 1 d . . .
C14 C 0.019(3) 1.1645(18) 0.3945(10) 0.058(13) Uiso 1 1 d . . .
H14 H 0.0696 1.1345 0.3888 0.069 Uiso 1 1 calc R . .
C15 C 0.181(3) 0.8646(19) 0.3880(11) 0.091(15) Uiso 1 1 d . . .
H15A H 0.1883 0.8194 0.3925 0.109 Uiso 1 1 calc R . .
H15B H 0.2341 0.8732 0.3986 0.109 Uiso 1 1 calc R . .
C16 C 0.021(3) 0.884(2) 0.3991(12) 0.078(15) Uiso 1 1 d . . .
C17 C -0.057(3) 0.9314(19) 0.4088(10) 0.056(13) Uiso 1 1 d . . .
C18 C -0.135(3) 0.9244(19) 0.4018(10) 0.076(14) Uiso 1 1 d . . .
H18 H -0.1867 0.9521 0.4093 0.091 Uiso 1 1 calc R . .
C19 C -0.148(3) 0.877(2) 0.3834(12) 0.095(16) Uiso 1 1 d . . .
H19 H -0.2073 0.8746 0.3788 0.114 Uiso 1 1 calc R . .
C20 C -0.074(3) 0.834(2) 0.3718(13) 0.13(2) Uiso 1 1 d . . .
H20 H -0.0815 0.8045 0.3578 0.161 Uiso 1 1 calc R . .
C21 C 0.009(3) 0.839(2) 0.3825(12) 0.104(17) Uiso 1 1 d . . .
H21 H 0.0605 0.8086 0.3778 0.125 Uiso 1 1 calc R . .
C22 C -0.048(3) 0.980(2) 0.4280(11) 0.066(14) Uiso 1 1 d . . .
C23 C 0.117(3) 1.273(2) 0.4405(11) 0.079(14) Uiso 1 1 d . . .
C24 C 0.036(2) 1.3154(18) 0.4439(9) 0.060(13) Uiso 1 1 d . . .
H24 H 0.0347 1.3526 0.4525 0.072 Uiso 1 1 calc R . .
C25 C -0.044(2) 1.3013(18) 0.4343(9) 0.041(11) Uiso 1 1 d . . .
C26 C -0.129(2) 1.3464(16) 0.4364(8) 0.038(11) Uiso 1 1 d . . .
H26 H -0.1355 1.3840 0.4451 0.045 Uiso 1 1 calc R . .
C27 C -0.443(2) 1.4012(19) 0.4151(10) 0.058(12) Uiso 1 1 d . . .
C28 C -0.521(3) 1.3802(19) 0.4269(10) 0.072(14) Uiso 1 1 d . . .
H28 H -0.5156 1.3381 0.4373 0.086 Uiso 1 1 calc R . .
C29 C -0.613(3) 1.481(2) 0.4073(11) 0.094(16) Uiso 1 1 d . . .
H29 H -0.6717 1.5073 0.4035 0.113 Uiso 1 1 calc R . .
C30 C -0.538(2) 1.5049(18) 0.3964(10) 0.064(13) Uiso 1 1 d . . .
H30 H -0.5456 1.5476 0.3869 0.076 Uiso 1 1 calc R . .
C31 C 0.505(2) 0.3128(19) 0.1611(10) 0.051(12) Uiso 1 1 d . . .
C32 C -0.453(3) 1.4684(19) 0.3990(10) 0.054(12) Uiso 1 1 d . . .
C34 C -0.360(2) 1.5371(19) 0.3885(11) 0.080(14) Uiso 1 1 d . . .
H34A H -0.4200 1.5660 0.3868 0.096 Uiso 1 1 calc R . .
H34B H -0.3256 1.5509 0.3663 0.096 Uiso 1 1 calc R . .
C35 C -0.313(2) 1.544(2) 0.4231(11) 0.063(13) Uiso 1 1 d . . .
C36 C 0.625(3) 0.477(2) 0.1336(10) 0.060(13) Uiso 1 1 d . . .
C37 C -0.300(2) 1.6018(19) 0.4259(11) 0.068(13) Uiso 1 1 d . . .
H37 H -0.3218 1.6371 0.4074 0.082 Uiso 1 1 calc R . .
C38 C -0.255(2) 1.604(2) 0.4571(12) 0.086(15) Uiso 1 1 d . . .
H38 H -0.2377 1.6404 0.4605 0.103 Uiso 1 1 calc R . .
C39 C -0.236(2) 1.551(2) 0.4826(12) 0.082(15) Uiso 1 1 d . . .
H39 H -0.2080 1.5549 0.5047 0.099 Uiso 1 1 calc R . .
C40 C -0.249(3) 1.496(2) 0.4824(13) 0.083(15) Uiso 1 1 d . . .
C41 C -0.410(2) 1.3039(18) 0.5178(9) 0.065(13) Uiso 1 1 d . . .
H41 H -0.4132 1.2628 0.5181 0.078 Uiso 1 1 calc R . .
C42 C -0.485(3) 1.3495(19) 0.5237(9) 0.065(13) Uiso 1 1 d . . .
H42 H -0.5425 1.3411 0.5261 0.078 Uiso 1 1 calc R . .
C43 C -0.473(3) 1.407(2) 0.5260(10) 0.075(14) Uiso 1 1 d . . .
H43 H -0.5235 1.4373 0.5323 0.090 Uiso 1 1 calc R . .
C44 C -0.395(3) 1.422(2) 0.5196(10) 0.079(15) Uiso 1 1 d . . .
H44 H -0.3882 1.4627 0.5199 0.094 Uiso 1 1 calc R . .
C45 C -0.254(3) 1.274(2) 0.5009(11) 0.070(13) Uiso 1 1 d . . .
C46 C -0.026(2) 1.2202(16) 0.5248(9) 0.052(12) Uiso 1 1 d . . .
H46 H -0.0255 1.2481 0.5412 0.063 Uiso 1 1 calc R . .
C47 C 0.051(3) 1.1758(19) 0.5144(10) 0.057(13) Uiso 1 1 d . . .
C48 C 0.116(3) 1.0845(19) 0.4875(10) 0.054(12) Uiso 1 1 d . . .
C49 C 0.200(2) 1.0904(17) 0.4965(9) 0.055(12) Uiso 1 1 d . . .
H49 H 0.2525 1.0628 0.4898 0.066 Uiso 1 1 calc R . .
C50 C 0.207(3) 1.136(2) 0.5152(11) 0.068(13) Uiso 1 1 d . A .
C51 C 0.133(3) 1.1833(19) 0.5250(10) 0.081(15) Uiso 1 1 d . . .
H51 H 0.1395 1.2155 0.5372 0.098 Uiso 1 1 calc R . .
C52 C 0.202(2) 1.3230(19) 0.4641(11) 0.089(15) Uiso 1 1 d . . .
H52A H 0.1684 1.3601 0.4480 0.133 Uiso 1 1 calc R . .
H52B H 0.2636 1.3265 0.4671 0.133 Uiso 1 1 calc R . .
H52C H 0.1730 1.3183 0.4886 0.133 Uiso 1 1 calc R . .
C67 C 0.702(2) 0.6309(17) 0.2472(9) 0.050(12) Uiso 1 1 d . . .
H67 H 0.7113 0.6708 0.2470 0.060 Uiso 1 1 calc R . .
C68 C 0.759(2) 0.5920(17) 0.2254(9) 0.037(11) Uiso 1 1 d . . .
C69 C 0.834(2) 0.6080(17) 0.2080(9) 0.054(12) Uiso 1 1 d . . .
H69 H 0.8485 0.6462 0.2083 0.065 Uiso 1 1 calc R . .
C70 C 0.887(2) 0.562(2) 0.1897(10) 0.061(13) Uiso 1 1 d . . .
C71 C 0.873(2) 0.5024(19) 0.1927(10) 0.068(13) Uiso 1 1 d . . .
H71 H 0.9122 0.4706 0.1824 0.082 Uiso 1 1 calc R . .
C72 C 0.795(3) 0.495(2) 0.2123(10) 0.055(12) Uiso 1 1 d . . .
C75 C 0.779(2) 0.4364(19) 0.2139(10) 0.065(13) Uiso 1 1 d . . .
H75 H 0.8211 0.4041 0.2050 0.078 Uiso 1 1 calc R . .
C76 C 0.580(3) 0.385(2) 0.2387(10) 0.058(13) Uiso 1 1 d . . .
C77 C 0.541(3) 0.332(2) 0.2464(10) 0.054(12) Uiso 1 1 d . . .
C78 C 0.584(3) 0.272(2) 0.2581(10) 0.064(13) Uiso 1 1 d . . .
C79 C 0.542(3) 0.2299(19) 0.2704(10) 0.073(14) Uiso 1 1 d . . .
H79 H 0.5736 0.1891 0.2800 0.088 Uiso 1 1 calc R . .
C80 C 0.444(3) 0.247(2) 0.2693(11) 0.090(15) Uiso 1 1 d . . .
H80 H 0.4121 0.2155 0.2759 0.107 Uiso 1 1 calc R . .
C81 C 0.397(3) 0.307(2) 0.2590(10) 0.079(14) Uiso 1 1 d . . .
H81 H 0.3332 0.3185 0.2607 0.095 Uiso 1 1 calc R . .
C82 C 0.447(3) 0.3493(19) 0.2462(10) 0.071(14) Uiso 1 1 d . . .
H82 H 0.4177 0.3907 0.2371 0.085 Uiso 1 1 calc R . .
C83 C 0.726(2) 0.1972(17) 0.2749(10) 0.060(13) Uiso 1 1 d . . .
H83A H 0.7112 0.1660 0.2620 0.071 Uiso 1 1 calc R . .
H83B H 0.7108 0.1882 0.3018 0.071 Uiso 1 1 calc R . .
C84 C 0.825(2) 0.2002(18) 0.2692(11) 0.049(12) Uiso 1 1 d . . .
C85 C 0.974(2) 0.2805(17) 0.2991(10) 0.060(13) Uiso 1 1 d . . .
H85A H 0.9929 0.2580 0.3245 0.072 Uiso 1 1 calc R . .
H85B H 1.0272 0.2906 0.2856 0.072 Uiso 1 1 calc R . .
C86 C 0.992(3) 0.2095(18) 0.2544(10) 0.063(13) Uiso 1 1 d . . .
H86 H 1.0523 0.2127 0.2498 0.076 Uiso 1 1 calc R . .
C87 C 0.955(3) 0.1734(18) 0.2370(10) 0.070(14) Uiso 1 1 d . . .
H87 H 0.9913 0.1512 0.2199 0.085 Uiso 1 1 calc R . .
C88 C 0.869(3) 0.1674(17) 0.2427(10) 0.069(14) Uiso 1 1 d . . .
H88 H 0.8421 0.1433 0.2299 0.083 Uiso 1 1 calc R . .
C89 C 0.970(3) 0.4509(19) 0.3688(10) 0.079(14) Uiso 1 1 d . . .
H89 H 0.9832 0.4785 0.3832 0.095 Uiso 1 1 calc R . .
C90 C 1.032(2) 0.3989(18) 0.3604(10) 0.054(12) Uiso 1 1 d . . .
H90 H 1.0912 0.3907 0.3699 0.065 Uiso 1 1 calc R . .
C91 C 1.014(3) 0.3617(18) 0.3407(10) 0.065(13) Uiso 1 1 d . . .
H91 H 1.0605 0.3273 0.3367 0.078 Uiso 1 1 calc R . .
C92 C 0.575(2) 0.3761(17) 0.3280(9) 0.049(12) Uiso 1 1 d . . .
H92 H 0.5952 0.3349 0.3405 0.058 Uiso 1 1 calc R . .
C93 C 0.480(2) 0.4045(19) 0.3206(10) 0.052(12) Uiso 1 1 d . . .
C94 C 0.376(2) 0.4844(16) 0.2967(9) 0.038(11) Uiso 1 1 d . . .
C95 C 0.308(2) 0.4630(19) 0.3101(10) 0.060(13) Uiso 1 1 d . . .
H95 H 0.2467 0.4852 0.3077 0.072 Uiso 1 1 calc R . .
C96 C 0.335(3) 0.407(2) 0.3273(10) 0.058(13) Uiso 1 1 d . . .
C97 C 0.421(2) 0.3683(17) 0.3352(9) 0.046(11) Uiso 1 1 d . . .
H97 H 0.4359 0.3268 0.3477 0.056 Uiso 1 1 calc R . .
C98 C 0.282(3) 0.312(2) 0.3601(13) 0.13(2) Uiso 1 1 d . . .
H98A H 0.3236 0.2853 0.3454 0.202 Uiso 1 1 calc R . .
H98B H 0.2242 0.2995 0.3621 0.202 Uiso 1 1 calc R . .
H98C H 0.3065 0.3067 0.3852 0.202 Uiso 1 1 calc R . .
C99 C 0.357(3) 0.5419(18) 0.2708(10) 0.071(14) Uiso 1 1 d . . .
H99 H 0.2962 0.5639 0.2670 0.086 Uiso 1 1 calc R . .
C100 C 0.473(3) 0.6370(19) 0.2096(11) 0.056(12) Uiso 1 1 d . . .
C101 C 0.460(3) 0.699(2) 0.1868(10) 0.057(13) Uiso 1 1 d . . .
C102 C 0.388(3) 0.740(2) 0.1832(10) 0.055(13) Uiso 1 1 d . . .
C103 C 0.376(3) 0.794(2) 0.1616(14) 0.123(19) Uiso 1 1 d . . .
H103 H 0.3178 0.8210 0.1574 0.148 Uiso 1 1 calc R . .
C104 C 0.448(3) 0.809(2) 0.1462(13) 0.13(2) Uiso 1 1 d . . .
H104 H 0.4421 0.8479 0.1311 0.159 Uiso 1 1 calc R . .
C105 C 0.542(3) 0.764(2) 0.1514(13) 0.122(19) Uiso 1 1 d . . .
H105 H 0.5967 0.7735 0.1423 0.146 Uiso 1 1 calc R . .
C106 C 0.533(3) 0.709(2) 0.1714(12) 0.096(16) Uiso 1 1 d . . .
H106 H 0.5838 0.6751 0.1740 0.115 Uiso 1 1 calc R . .
C107 C 0.239(3) 0.7737(19) 0.2039(11) 0.092(16) Uiso 1 1 d . . .
H10A H 0.1931 0.7851 0.1838 0.110 Uiso 1 1 calc R . .
H10B H 0.2610 0.8105 0.2055 0.110 Uiso 1 1 calc R . .
C108 C 0.197(3) 0.753(2) 0.2398(13) 0.084(15) Uiso 1 1 d . . .
C109 C 0.206(3) 0.6917(18) 0.2994(11) 0.056(12) Uiso 1 1 d . . .
C110 C 0.126(3) 0.725(2) 0.3100(12) 0.087(15) Uiso 1 1 d . . .
H110 H 0.1017 0.7171 0.3344 0.104 Uiso 1 1 calc R . .
C111 C 0.084(3) 0.770(2) 0.2830(13) 0.107(17) Uiso 1 1 d . . .
H111 H 0.0257 0.7914 0.2888 0.128 Uiso 1 1 calc R . .
C112 C 0.117(3) 0.789(2) 0.2472(13) 0.103(17) Uiso 1 1 d . . .
H112 H 0.0854 0.8231 0.2300 0.123 Uiso 1 1 calc R . .
C113 C 0.254(2) 0.6389(16) 0.3275(9) 0.056(12) Uiso 1 1 d . . .
H11A H 0.2325 0.6448 0.3530 0.067 Uiso 1 1 calc R . .
H11B H 0.2409 0.6004 0.3228 0.067 Uiso 1 1 calc R . .
C114 C 0.387(3) 0.6712(17) 0.3421(10) 0.047(12) Uiso 1 1 d . . .
C115 C 0.473(2) 0.6714(16) 0.3355(9) 0.035(11) Uiso 1 1 d . . .
C116 C 0.515(3) 0.7056(19) 0.3529(11) 0.082(15) Uiso 1 1 d . . .
H116 H 0.5756 0.7057 0.3475 0.099 Uiso 1 1 calc R . .
C117 C 0.468(3) 0.7414(19) 0.3791(11) 0.084(15) Uiso 1 1 d . . .
H117 H 0.4950 0.7674 0.3901 0.101 Uiso 1 1 calc R . .
C118 C 0.385(3) 0.7362(18) 0.3872(11) 0.070(14) Uiso 1 1 d . . .
H118 H 0.3528 0.7572 0.4057 0.083 Uiso 1 1 calc R . .
C119 C 0.347(2) 0.7020(17) 0.3699(11) 0.062(13) Uiso 1 1 d . . .
H119 H 0.2881 0.6987 0.3772 0.074 Uiso 1 1 calc R . .
C120 C 0.348(3) 0.334(2) 0.1567(10) 0.066(13) Uiso 1 1 d . . .
C121 C 0.513(3) 0.686(3) 0.0594(13) 0.103(17) Uiso 1 1 d . . .
C122 C 0.069(2) 0.6513(18) 0.2254(11) 0.081(14) Uiso 1 1 d . . .
H20A H 0.0772 0.6757 0.2444 0.097 Uiso 1 1 calc R . .
H20B H 0.0156 0.6344 0.2320 0.097 Uiso 1 1 calc R . .
C123 C 0.139(3) 0.545(2) 0.2325(11) 0.066(13) Uiso 1 1 d . . .
C124 C 0.204(3) 0.501(2) 0.2192(11) 0.065(13) Uiso 1 1 d . . .
C125 C 0.207(2) 0.440(2) 0.2257(10) 0.073(14) Uiso 1 1 d . . .
H204 H 0.2517 0.4111 0.2153 0.087 Uiso 1 1 calc R . .
C126 C 0.130(3) 0.421(2) 0.2520(11) 0.101(16) Uiso 1 1 d . . .
H205 H 0.1245 0.3801 0.2572 0.121 Uiso 1 1 calc R . .
C127 C 0.069(2) 0.468(2) 0.2677(10) 0.072(14) Uiso 1 1 d . . .
H206 H 0.0247 0.4573 0.2848 0.086 Uiso 1 1 calc R . .
C128 C 0.076(2) 0.5272(19) 0.2580(10) 0.068(13) Uiso 1 1 d . . .
H207 H 0.0355 0.5577 0.2691 0.081 Uiso 1 1 calc R . .
C129 C 0.113(3) 0.622(2) 0.0697(11) 0.066(13) Uiso 1 1 d . . .
C130 C 0.031(3) 0.662(2) 0.0485(11) 0.093(15) Uiso 1 1 d . . .
H210 H 0.0107 0.7048 0.0493 0.112 Uiso 1 1 calc R . .
C131 C -0.012(3) 0.631(2) 0.0274(11) 0.078(14) Uiso 1 1 d . . .
H211 H -0.0637 0.6567 0.0146 0.094 Uiso 1 1 calc R . .
C132 C 0.004(2) 0.571(2) 0.0213(11) 0.077(14) Uiso 1 1 d . . .
H212 H -0.0287 0.5569 0.0046 0.092 Uiso 1 1 calc R . .
C133 C 0.076(2) 0.5358(19) 0.0438(10) 0.077(14) Uiso 1 1 d . . .
H213 H 0.0902 0.4926 0.0449 0.092 Uiso 1 1 calc R . .
C134 C 0.131(2) 0.5609(19) 0.0656(10) 0.050(12) Uiso 1 1 d . . .
C135 C 0.733(3) 0.612(2) 0.1205(11) 0.088(15) Uiso 1 1 d . . .
H215 H 0.7217 0.6515 0.1274 0.106 Uiso 1 1 calc R . .
C136 C 0.680(2) 0.5700(18) 0.1303(9) 0.054(12) Uiso 1 1 d . . .
H216 H 0.6265 0.5829 0.1436 0.065 Uiso 1 1 calc R . .
C137 C 0.699(3) 0.5113(19) 0.1226(10) 0.059(13) Uiso 1 1 d . . .
C138 C 0.775(3) 0.497(2) 0.0999(10) 0.055(12) Uiso 1 1 d . . .
C139 C 0.830(3) 0.532(2) 0.0891(10) 0.068(14) Uiso 1 1 d . . .
H219 H 0.8828 0.5191 0.0754 0.081 Uiso 1 1 calc R . .
C140 C 0.859(3) 0.4238(19) 0.0687(11) 0.088(15) Uiso 1 1 d . . .
H22A H 0.9140 0.4194 0.0831 0.105 Uiso 1 1 calc R . .
H22B H 0.8578 0.4559 0.0462 0.105 Uiso 1 1 calc R . .
C141 C 0.857(3) 0.366(2) 0.0578(12) 0.077(14) Uiso 1 1 d . . .
C142 C 0.789(3) 0.320(2) 0.0160(11) 0.074(14) Uiso 1 1 d . . .
C143 C 0.849(3) 0.263(2) 0.0285(12) 0.103(17) Uiso 1 1 d . . .
H223 H 0.8481 0.2261 0.0195 0.124 Uiso 1 1 calc R . .
C144 C 0.912(3) 0.265(2) 0.0565(12) 0.098(16) Uiso 1 1 d . . .
H224 H 0.9530 0.2272 0.0661 0.118 Uiso 1 1 calc R . .
C145 C 0.920(3) 0.315(2) 0.0704(13) 0.108(17) Uiso 1 1 d . . .
H225 H 0.9661 0.3138 0.0875 0.129 Uiso 1 1 calc R . .
C146 C 0.721(2) 0.3232(17) -0.0125(10) 0.063(13) Uiso 1 1 d . . .
H22C H 0.7258 0.2822 -0.0192 0.076 Uiso 1 1 calc R . .
H22D H 0.7293 0.3522 -0.0355 0.076 Uiso 1 1 calc R . .
C147 C 0.593(3) 0.300(2) 0.0255(12) 0.074(14) Uiso 1 1 d . . .
C148 C 0.520(2) 0.323(2) 0.0493(11) 0.052(12) Uiso 1 1 d . . .
C149 C 0.483(3) 0.281(2) 0.0676(12) 0.099(16) Uiso 1 1 d . . .
H229 H 0.4326 0.2954 0.0827 0.119 Uiso 1 1 calc R . .
C150 C 0.508(3) 0.216(3) 0.0677(14) 0.13(2) Uiso 1 1 d . . .
H230 H 0.4810 0.1882 0.0840 0.155 Uiso 1 1 calc R . .
C151 C 0.618(3) 0.240(2) 0.0205(12) 0.100(17) Uiso 1 1 d . . .
H231 H 0.6630 0.2278 0.0027 0.119 Uiso 1 1 calc R . .
C152 C 0.496(3) 0.385(2) 0.0545(11) 0.075(14) Uiso 1 1 d . . .
C153 C 0.516(3) 0.579(2) 0.0604(12) 0.077(14) Uiso 1 1 d . . .
C154 C 0.414(2) 0.634(2) 0.0982(11) 0.060(13) Uiso 1 1 d . . .
C155 C 0.439(2) 0.6905(19) 0.0887(10) 0.069(13) Uiso 1 1 d . . .
H235 H 0.4136 0.7263 0.0991 0.083 Uiso 1 1 calc R . .
C156 C 0.545(2) 0.633(2) 0.0477(10) 0.058(13) Uiso 1 1 d . . .
H237 H 0.5917 0.6317 0.0295 0.070 Uiso 1 1 calc R . .
C157 C 0.348(2) 0.630(2) 0.1308(11) 0.080(15) Uiso 1 1 d . . .
H238 H 0.3161 0.6654 0.1401 0.096 Uiso 1 1 calc R . .
C158 C 0.620(4) 0.733(3) 0.0287(17) 0.23(3) Uiso 1 1 d . . .
H23A H 0.6688 0.7133 0.0466 0.349 Uiso 1 1 calc R . .
H23B H 0.6306 0.7718 0.0151 0.349 Uiso 1 1 calc R . .
H23C H 0.6180 0.7055 0.0109 0.349 Uiso 1 1 calc R . .
C159 C 0.370(6) 1.110(4) 0.509(2) 0.13(4) Uiso 0.50 1 d P A 1
H24A H 0.3791 1.0655 0.5184 0.190 Uiso 0.50 1 d PR A 1
H24B H 0.4218 1.1238 0.5155 0.190 Uiso 0.50 1 d PR A 1
H24C H 0.3631 1.1176 0.4817 0.190 Uiso 0.50 1 d PR A 1
C15A C 0.293(6) 1.187(4) 0.543(2) 0.12(4) Uiso 0.50 1 d P A 2
H24D H 0.2936 1.1719 0.5697 0.173 Uiso 0.50 1 calc PR A 2
H24E H 0.2386 1.2195 0.5360 0.173 Uiso 0.50 1 calc PR A 2
H24F H 0.3460 1.2029 0.5355 0.173 Uiso 0.50 1 calc PR A 2
C160 C 0.266(2) 0.3769(19) 0.1413(10) 0.067(13) Uiso 1 1 d . . .
H250 H 0.2100 0.3661 0.1442 0.080 Uiso 1 1 calc R . .
C161 C -0.219(2) 1.4426(17) 0.5125(10) 0.060(13) Uiso 1 1 d . . .
H30A H -0.1530 1.4342 0.5155 0.072 Uiso 1 1 calc R . .
H30B H -0.2471 1.4518 0.5364 0.072 Uiso 1 1 calc R . .
C162 C -0.323(3) 1.376(2) 0.5126(9) 0.050(12) Uiso 1 1 d . . .
C163 C -0.331(2) 1.3214(18) 0.5118(9) 0.035(11) Uiso 1 1 d . . .
C164 C 0.932(2) 0.3694(18) 0.3253(10) 0.043(11) Uiso 1 1 d . . .
C165 C 0.584(3) 0.336(2) 0.1537(10) 0.068(14) Uiso 1 1 d . . .
H305 H 0.6426 0.3100 0.1578 0.082 Uiso 1 1 calc R . .
C166 C 0.870(2) 0.4185(19) 0.3319(10) 0.050(12) Uiso 1 1 d . . .
C167 C 0.884(2) 0.4572(18) 0.3530(10) 0.068(13) Uiso 1 1 d . . .
H307 H 0.8353 0.4898 0.3576 0.081 Uiso 1 1 calc R . .
C168 C 0.937(3) 0.2416(19) 0.2794(12) 0.073(14) Uiso 1 1 d . . .
C169 C 0.156(2) 0.7034(19) 0.0909(11) 0.075(14) Uiso 1 1 d . . .
H31A H 0.1265 0.7287 0.0677 0.090 Uiso 1 1 calc R . .
H31B H 0.2148 0.7129 0.0935 0.090 Uiso 1 1 calc R . .
C170 C 0.355(2) 0.2704(19) 0.1697(10) 0.066(13) Uiso 1 1 d . . .
H400 H 0.3038 0.2533 0.1707 0.080 Uiso 1 1 calc R . .
C171 C 0.439(3) 0.234(2) 0.1810(12) 0.090(16) Uiso 1 1 d . . .
C172 C 0.516(2) 0.2514(18) 0.1743(9) 0.052(12) Uiso 1 1 d . . .
H402 H 0.5731 0.2236 0.1782 0.063 Uiso 1 1 calc R . .
C173 C 0.533(2) 0.6311(18) 0.3096(9) 0.036(11) Uiso 1 1 d . . .
C174 C 1.027(2) 0.5353(17) 0.1538(10) 0.082(14) Uiso 1 1 d . . .
H40A H 1.0464 0.4977 0.1722 0.122 Uiso 1 1 calc R . .
H40B H 1.0787 0.5514 0.1444 0.122 Uiso 1 1 calc R . .
H40C H 0.9967 0.5262 0.1330 0.122 Uiso 1 1 calc R . .
C175 C 0.032(3) 1.2125(19) 0.4111(10) 0.055(12) Uiso 1 1 d . . .
C176 C -0.344(2) 1.3497(19) 0.4149(9) 0.043(12) Uiso 1 1 d . . .
C177 C -0.602(2) 1.4197(19) 0.4235(10) 0.063(13) Uiso 1 1 d . . .
H408 H -0.6538 1.4050 0.4324 0.076 Uiso 1 1 calc R . .
C178 C 0.111(2) 1.2237(17) 0.4216(9) 0.055(12) Uiso 1 1 d . . .
H410 H 0.1658 1.1968 0.4160 0.066 Uiso 1 1 calc R . .
C179 C 0.578(3) 0.197(2) 0.0414(13) 0.120(18) Uiso 1 1 d . . .
H411 H 0.5951 0.1548 0.0386 0.144 Uiso 1 1 calc R . .
C180 C 0.807(2) 0.587(2) 0.0985(10) 0.068(13) Uiso 1 1 d . . .
H412 H 0.8452 0.6132 0.0892 0.081 Uiso 1 1 calc R . .
C181 C 0.282(3) 0.509(2) 0.1911(11) 0.061(13) Uiso 1 1 d . . .
C182 C 0.370(3) 0.149(2) 0.2015(14) 0.17(2) Uiso 1 1 d . . .
H50A H 0.3264 0.1763 0.2152 0.256 Uiso 1 1 calc R . .
H50B H 0.3868 0.1080 0.2170 0.256 Uiso 1 1 calc R . .
H50C H 0.3421 0.1460 0.1783 0.256 Uiso 1 1 calc R . .
C183 C 0.772(3) 0.435(2) 0.3185(10) 0.059(13) Uiso 1 1 d . . .
C184 C 0.107(3) 1.0388(19) 0.4688(11) 0.074(14) Uiso 1 1 d . . .
H503 H 0.1572 1.0074 0.4644 0.088 Uiso 1 1 calc R . .
C185 C 0.204(3) 0.5191(19) 0.0864(10) 0.059(13) Uiso 1 1 d . . .
C186 C 0.059(3) 0.689(2) 0.1878(14) 0.099(16) Uiso 1 1 d . . .
C187 C 0.099(3) 0.715(3) 0.1238(16) 0.112(18) Uiso 1 1 d . . .
C188 C 0.028(4) 0.764(3) 0.1180(17) 0.16(2) Uiso 1 1 d . . .
H702 H 0.0145 0.7879 0.0937 0.191 Uiso 1 1 calc R . .
C189 C -0.029(4) 0.780(3) 0.152(2) 0.21(3) Uiso 1 1 d . . .
H703 H -0.0762 0.8166 0.1492 0.252 Uiso 1 1 calc R . .
C190 C -0.013(3) 0.743(3) 0.1859(15) 0.13(2) Uiso 1 1 d . . .
H704 H -0.0477 0.7524 0.2073 0.162 Uiso 1 1 calc R . .
N1 N 0.124(2) 0.9447(17) 0.3357(10) 0.081(11) Uiso 1 1 d . . .
N2 N -0.0588(19) 1.1166(13) 0.3673(7) 0.051(10) Uiso 1 1 d . . .
H2A H -0.0112 1.0934 0.3584 0.061 Uiso 1 1 calc R . .
N3 N -0.052(2) 1.1597(14) 0.3872(8) 0.059(10) Uiso 1 1 d . . .
N4 N 0.028(2) 0.9903(15) 0.4422(8) 0.070(11) Uiso 1 1 d . . .
H4A H 0.0782 0.9622 0.4409 0.084 Uiso 1 1 calc R . .
N5 N 0.034(2) 1.0397(15) 0.4583(9) 0.064(10) Uiso 1 1 d . . .
N6 N -0.098(2) 1.2157(14) 0.5077(8) 0.061(10) Uiso 1 1 d . . .
N7 N -0.1698(19) 1.2616(14) 0.5183(8) 0.064(10) Uiso 1 1 d . . .
H7 H -0.1618 1.2821 0.5357 0.077 Uiso 1 1 calc R . .
N8 N -0.2878(18) 1.4945(14) 0.4489(9) 0.059(10) Uiso 1 1 d . . .
N9 N -0.2728(19) 1.3704(14) 0.4242(7) 0.060(10) Uiso 1 1 d . . .
H9A H -0.2780 1.4073 0.4294 0.072 Uiso 1 1 calc R . .
N10 N -0.193(2) 1.3279(13) 0.4247(7) 0.052(10) Uiso 1 1 d . . .
N11 N 0.0404(18) 1.1307(15) 0.4964(8) 0.054(10) Uiso 1 1 d . . .
N13 N 0.853(2) 0.2345(14) 0.2875(8) 0.055(10) Uiso 1 1 d . . .
N14 N 0.6696(18) 0.3785(14) 0.2314(7) 0.048(9) Uiso 1 1 d . . .
H14A H 0.7045 0.3428 0.2286 0.057 Uiso 1 1 calc R . .
N15 N 0.703(2) 0.4302(14) 0.2286(8) 0.061(10) Uiso 1 1 d . . .
N16 N 0.7379(18) 0.5378(16) 0.2265(8) 0.052(9) Uiso 1 1 d . . .
N17 N 0.6397(18) 0.6145(13) 0.2669(8) 0.049(9) Uiso 1 1 d . . .
N18 N 0.5920(18) 0.6574(15) 0.2880(8) 0.066(10) Uiso 1 1 d . . .
H18A H 0.5992 0.6948 0.2873 0.079 Uiso 1 1 calc R . .
N19 N 0.237(2) 0.7090(16) 0.2668(10) 0.076(11) Uiso 1 1 d . . .
N20 N 0.4098(19) 0.6231(15) 0.2317(8) 0.065(11) Uiso 1 1 d . . .
H20C H 0.3597 0.6509 0.2334 0.078 Uiso 1 1 calc R . .
N21 N -0.0457(18) 1.2521(15) 0.4203(8) 0.050(9) Uiso 1 1 d . . .
N22 N 0.4647(16) 0.4634(13) 0.3011(7) 0.031(8) Uiso 1 1 d . . .
N23 N 0.6302(19) 0.4098(13) 0.3166(8) 0.055(10) Uiso 1 1 d . . .
N24 N 0.723(2) 0.3930(15) 0.3246(8) 0.070(11) Uiso 1 1 d . . .
H24N H 0.7485 0.3545 0.3336 0.084 Uiso 1 1 calc R . .
C344 C 0.539(3) 0.523(2) 0.0466(12) 0.087(16) Uiso 1 1 d . . .
H344 H 0.5778 0.5207 0.0257 0.104 Uiso 1 1 calc R . .
N50 N 0.1069(18) 0.6812(14) 0.1576(10) 0.060(10) Uiso 1 1 d . . .
N52 N 0.7959(19) 0.3697(15) 0.0303(9) 0.061(10) Uiso 1 1 d . . .
N53 N 0.5423(19) 0.4293(15) 0.0445(8) 0.063(10) Uiso 1 1 d . . .
H53 H 0.5887 0.4255 0.0293 0.076 Uiso 1 1 calc R . .
N54 N 0.5114(19) 0.4787(16) 0.0597(8) 0.058(10) Uiso 1 1 d . . .
N55 N 0.4448(18) 0.5788(15) 0.0871(8) 0.052(9) Uiso 1 1 d . . .
N56 N 0.3386(19) 0.5760(16) 0.1448(9) 0.071(11) Uiso 1 1 d . . .
N57 N 0.2721(18) 0.5680(14) 0.1735(8) 0.058(10) Uiso 1 1 d . . .
H57 H 0.2296 0.5985 0.1791 0.070 Uiso 1 1 calc R . .
N58 N 0.424(2) 0.3549(13) 0.1540(7) 0.051(9) Uiso 1 1 d . . .
N59 N 0.272(2) 0.4288(16) 0.1239(9) 0.068(11) Uiso 1 1 d . . .
N60 N 0.1949(19) 0.4680(14) 0.1082(8) 0.061(10) Uiso 1 1 d . . .
H60 H 0.1421 0.4594 0.1125 0.074 Uiso 1 1 calc R . .
N61 N 0.571(2) 0.3941(16) 0.1411(8) 0.065(11) Uiso 1 1 d . . .
N62 N 0.643(2) 0.4184(16) 0.1351(7) 0.061(10) Uiso 1 1 d . . .
H62 H 0.6970 0.3962 0.1323 0.073 Uiso 1 1 calc R . .
N101 N 0.4202(19) 0.5656(16) 0.2521(9) 0.066(10) Uiso 1 1 d . . .
O1 O -0.0105(19) 1.0501(12) 0.3142(7) 0.080(9) Uiso 1 1 d . . .
O2 O 0.103(2) 0.8914(13) 0.4067(7) 0.092(10) Uiso 1 1 d . . .
O3 O -0.2051(16) 1.1445(12) 0.3752(7) 0.067(8) Uiso 1 1 d . . .
O4 O -0.1152(17) 1.0179(13) 0.4344(7) 0.077(9) Uiso 1 1 d . . .
O5 O -0.2628(14) 1.2393(11) 0.4766(7) 0.061(8) Uiso 1 1 d . . .
O6 O 0.2032(18) 1.2753(13) 0.4489(7) 0.082(9) Uiso 1 1 d . . .
O7 O 0.293(2) 1.1413(15) 0.5250(9) 0.105(11) Uiso 1 1 d . . .
O8 O -0.2416(17) 1.3919(12) 0.5043(6) 0.069(8) Uiso 1 1 d . . .
O9 O -0.3727(15) 1.4792(12) 0.3856(6) 0.059(8) Uiso 1 1 d . . .
O10 O -0.3409(13) 1.3005(12) 0.4080(6) 0.049(8) Uiso 1 1 d . . .
O11 O 0.9632(16) 0.5817(12) 0.1717(7) 0.073(8) Uiso 1 1 d . . .
O12 O 0.5364(15) 0.4383(12) 0.2367(6) 0.059(8) Uiso 1 1 d . . .
O13 O 0.6797(16) 0.2585(12) 0.2580(6) 0.068(8) Uiso 1 1 d . . .
O14 O 0.7313(14) 0.4902(12) 0.3038(6) 0.058(8) Uiso 1 1 d . . .
O15 O 0.2680(17) 0.3749(14) 0.3419(7) 0.092(10) Uiso 1 1 d . . .
O16 O 0.5452(14) 0.5946(11) 0.2096(6) 0.049(7) Uiso 1 1 d . . .
O17 O 0.3113(18) 0.7267(12) 0.1948(7) 0.071(9) Uiso 1 1 d . . .
O18 O 0.3479(16) 0.6345(11) 0.3251(6) 0.061(8) Uiso 1 1 d . . .
O19 O 0.1451(16) 0.6044(14) 0.2232(7) 0.076(9) Uiso 1 1 d . . .
O20 O 0.1663(16) 0.6411(13) 0.0904(7) 0.070(9) Uiso 1 1 d . . .
O21 O 0.7824(15) 0.4399(12) 0.0907(6) 0.057(8) Uiso 1 1 d . . .
O22 O 0.6319(16) 0.3450(12) 0.0046(7) 0.076(9) Uiso 1 1 d . . .
O23 O 0.4291(15) 0.3970(11) 0.0783(7) 0.065(8) Uiso 1 1 d . . .
O24 O 0.5448(16) 0.5064(11) 0.1388(6) 0.065(8) Uiso 1 1 d . . .
O25 O 0.3411(16) 0.4662(12) 0.1825(6) 0.066(8) Uiso 1 1 d . . .
O26 O 0.2859(15) 0.5288(11) 0.0827(6) 0.060(8) Uiso 1 1 d . . .
O27 O 0.9103(15) 0.3346(12) 0.3019(7) 0.064(8) Uiso 1 1 d . . .
O28 O 0.530(2) 0.7450(15) 0.0497(8) 0.115(11) Uiso 1 1 d . . .
O29 O 0.444(2) 0.1720(17) 0.1933(9) 0.130(12) Uiso 1 1 d . . .
O30 O 0.5282(14) 0.5766(12) 0.3112(6) 0.054(8) Uiso 1 1 d . . .
O1W O -0.2106(13) 1.2703(10) 0.3521(6) 0.050(7) Uiso 1 1 d . . .
O2W O -0.3318(13) 1.1730(10) 0.4277(6) 0.058(8) Uiso 1 1 d . . .
O3W O -0.1267(13) 1.1296(10) 0.4605(6) 0.055(8) Uiso 1 1 d . . .
O4W O -0.160(4) 1.480(3) 0.616(2) 0.14(3) Uiso 0.50 1 d P B 1
O5W O 0.888(5) 0.675(4) 0.306(2) 0.04(3) Uiso 0.25 1 d P C 1
O6W O -0.580(4) 1.217(3) 0.4387(18) 0.15(3) Uiso 0.50 1 d P . .
O7W O 0.244(4) 1.260(3) 0.6162(16) 0.12(2) Uiso 0.50 1 d P . .
O8W O 1.174(3) 0.321(2) 0.0557(14) 0.087(18) Uiso 0.50 1 d P . .
O9W O 0.741(3) 0.194(3) 0.1637(16) 0.10(2) Uiso 0.50 1 d P . .
O10W O -0.602(5) 0.965(4) 0.326(2) 0.06(3) Uiso 0.25 1 d P . .
O11W O -0.592(6) 1.050(5) 0.295(3) 0.08(3) Uiso 0.25 1 d P . .
O12W O -0.154(3) 1.467(2) 0.5875(15) 0.062(17) Uiso 0.50 1 d P D 2
O13W O 0.076(3) 1.321(2) 0.5679(12) 0.066(16) Uiso 0.50 1 d P . .
O14W O 0.142(3) 0.198(2) 0.1686(11) 0.049(14) Uiso 0.50 1 d P . .
O15W O -0.015(3) 1.564(3) 0.4454(15) 0.11(2) Uiso 0.50 1 d P . .
O16W O -0.469(3) 1.186(2) 0.4758(14) 0.089(19) Uiso 0.50 1 d P . .
O17W O -0.271(3) 0.789(2) 0.2139(12) 0.059(15) Uiso 0.50 1 d P . .
O18W O 0.687(3) 0.827(2) 0.3197(13) 0.075(17) Uiso 0.50 1 d P . .
O19W O 1.250(4) 0.368(3) 0.0238(17) 0.13(2) Uiso 0.50 1 d P . .
O20W O 0.739(4) 0.194(3) 0.128(2) 0.15(3) Uiso 0.50 1 d P . .
O21W O 0.829(4) 0.649(3) 0.3266(18) 0.14(3) Uiso 0.50 1 d P C 1
O22W O 1.144(2) 0.2881(17) 0.2094(10) 0.099(13) Uiso 0.75 1 d P . .
O23W O -0.417(2) 1.0134(15) 0.3973(9) 0.079(12) Uiso 0.75 1 d P . .
O24W O 0.231(2) 0.1016(18) 0.2921(11) 0.116(14) Uiso 0.75 1 d P . .
O25W O 0.318(2) 0.1630(19) 0.3662(11) 0.129(16) Uiso 0.75 1 d P . .
O26W O -0.578(2) 0.9914(17) 0.4430(10) 0.112(14) Uiso 0.75 1 d P . .
O28W O -0.456(2) 1.2272(19) 0.3656(11) 0.125(15) Uiso 0.75 1 d P . .
O27W O 0.189(2) 0.0849(17) 0.2156(10) 0.108(14) Uiso 0.75 1 d P . .
O29W O 0.355(4) 1.232(3) 0.5530(18) 0.15(3) Uiso 0.50 1 d P E 1
Cl1 Cl 0.583(2) 0.7844(16) 0.2685(9) 0.097(12) Uiso 0.35 1 d P . .
Cl2 Cl 0.9768(15) 0.3638(12) 0.1717(7) 0.108(9) Uiso 0.50 1 d P . .
Cl3 Cl 0.4373(10) 0.8540(8) 0.4410(4) 0.105(6) Uiso 0.75 1 d P . .
Cl4 Cl 0.2087(10) 0.2338(8) 0.2860(5) 0.115(6) Uiso 0.75 1 d P . .
Cl5 Cl 0.8122(8) 0.3106(6) 0.1675(4) 0.116(5) Uiso 1 1 d . . .
Cl6 Cl -0.1273(7) 1.3219(5) 0.5866(3) 0.085(4) Uiso 1 1 d . . .
Cl7 Cl -0.3111(17) 1.0515(13) 0.4390(8) 0.133(11) Uiso 0.50 1 d P . .
Cl8 Cl 0.6773(16) 0.4687(12) -0.0055(7) 0.118(10) Uiso 0.50 1 d P . .
Cl9 Cl 0.1444(18) 1.0448(14) 0.3632(8) 0.144(11) Uiso 0.50 1 d P . .
Cl10 Cl -0.2385(17) 1.0964(13) 0.5276(8) 0.132(10) Uiso 0.50 1 d P . .
Cl11 Cl 0.2470(18) 0.8235(14) 0.0587(8) 0.147(11) Uiso 0.50 1 d P . .
Cl12 Cl 1.0620(17) 0.3987(13) 0.1015(8) 0.138(11) Uiso 0.50 1 d P . .
Cl13 Cl -0.1551(17) 0.8365(13) 0.2570(8) 0.140(11) Uiso 0.50 1 d P . .
Cl14 Cl -0.0004(19) 1.4524(14) 0.4737(9) 0.156(12) Uiso 0.50 1 d P . .
Cl15 Cl -0.502(2) 1.1107(16) 0.3450(9) 0.125(12) Uiso 0.40 1 d P . .
Cl16 Cl 0.270(2) 0.0708(17) 0.4068(10) 0.048(12) Uiso 0.25 1 d P . .
Eu1 Eu -0.20251(13) 1.22123(11) 0.41554(6) 0.0604(9) Uani 1 1 d . . .
Eu2 Eu 0.59636(13) 0.51390(11) 0.26728(6) 0.0570(9) Uani 1 1 d . . .
Eu3 Eu 0.41255(13) 0.47145(11) 0.12076(6) 0.0629(9) Uani 1 1 d . . .

loop_
_atom_site_aniso_label
_atom_site_aniso_U_11
_atom_site_aniso_U_22
_atom_site_aniso_U_33
_atom_site_aniso_U_23
_atom_site_aniso_U_13
_atom_site_aniso_U_12
Eu1 0.0551(17) 0.067(2) 0.0505(18) -0.0005(15) 0.0017(12) -0.0051(14)
Eu2 0.0504(16) 0.069(2) 0.0455(17) -0.0040(14) -0.0004(12) -0.0064(14)
Eu3 0.0485(16) 0.093(2) 0.0465(17) -0.0071(15) 0.0036(12) -0.0188(15)

loop_
_atom_type_symbol
_atom_type_description
_atom_type_scat_dispersion_real
_atom_type_scat_dispersion_imag
_atom_type_scat_source
C C 0.0033 0.0016 'International Tables Vol C Tables 4.2.6.8 and 6.1.1.4'
H H 0.0000 0.0000 'International Tables Vol C Tables 4.2.6.8 and 6.1.1.4'
N N 0.0061 0.0033 'International Tables Vol C Tables 4.2.6.8 and 6.1.1.4'
O O 0.0106 0.0060 'International Tables Vol C Tables 4.2.6.8 and 6.1.1.4'
Cl Cl 0.1484 0.1585 'International Tables Vol C Tables 4.2.6.8 and 6.1.1.4'
Eu Eu -0.1578 3.6682 'International Tables Vol C Tables 4.2.6.8 and 6.1.1.4'

loop_
_geom_angle_atom_site_label_1
_geom_angle_atom_site_label_2
_geom_angle_atom_site_label_3
_geom_angle
N1 C1 C2 123(4)
N1 C1 C15 114(4)
C2 C1 C15 123(5)
C3 C2 C1 121(5)
C3 C2 H2 119.7
C1 C2 H2 119.7
C4 C3 C2 119(6)
C4 C3 H3 120.3
C2 C3 H3 120.3
C3 C4 C5 122(5)
C3 C4 H4 119.2
C5 C4 H4 119.2
N1 C5 C4 117(4)
N1 C5 C6 119(4)
C4 C5 C6 124(4)
O1 C6 C5 109(3)
O1 C6 H6A 110.0
C5 C6 H6A 110.0
O1 C6 H6B 110.0
C5 C6 H6B 110.0
H6A C6 H6B 108.4
O1 C7 C12 122(5)
O1 C7 C8 120(4)
C12 C7 C8 118(4)
C9 C8 C7 123(4)
C9 C8 C13 115(4)
C7 C8 C13 121(4)
C8 C9 C10 122(5)
C8 C9 H9 119.2
C10 C9 H9 119.2
C9 C10 C11 113(4)
C9 C10 H10 123.4
C11 C10 H10 123.4
C12 C11 C10 123(5)
C12 C11 H11 118.6
C10 C11 H11 118.6
C7 C12 C11 120(5)
C7 C12 H12 120.1
C11 C12 H12 120.1
O3 C13 N2 120(4)
O3 C13 C8 118(4)
N2 C13 C8 122(4)
N3 C14 C175 123(4)
N3 C14 H14 118.6
C175 C14 H14 118.6
O2 C15 C1 113(3)
O2 C15 H15A 109.1
C1 C15 H15A 109.1
O2 C15 H15B 109.1
C1 C15 H15B 109.1
H15A C15 H15B 107.8
C21 C16 O2 123(5)
C21 C16 C17 120(5)
O2 C16 C17 116(5)
C18 C17 C22 121(4)
C18 C17 C16 116(5)
C22 C17 C16 122(4)
C17 C18 C19 123(5)
C17 C18 H18 118.4
C19 C18 H18 118.4
C20 C19 C18 121(5)
C20 C19 H19 119.4
C18 C19 H19 119.4
C21 C20 C19 115(5)
C21 C20 H20 122.4
C19 C20 H20 122.4
C16 C21 C20 123(5)
C16 C21 H21 118.4
C20 C21 H21 118.4
O4 C22 N4 112(4)
O4 C22 C17 118(4)
N4 C22 C17 129(4)
O6 C23 C24 130(4)
O6 C23 C178 115(4)
C24 C23 C178 115(4)
C23 C24 C25 119(4)
C23 C24 H24 120.7
C25 C24 H24 120.7
N21 C25 C24 123(4)
N21 C25 C26 118(4)
C24 C25 C26 119(4)
N10 C26 C25 110(4)
N10 C26 H26 124.9
C25 C26 H26 124.9
C28 C27 C32 118(3)
C28 C27 C176 119(4)
C32 C27 C176 122(3)
C177 C28 C27 120(4)
C177 C28 H28 119.8
C27 C28 H28 119.8
C30 C29 C177 120(4)
C30 C29 H29 120.0
C177 C29 H29 120.0
C32 C30 C29 122(4)
C32 C30 H30 119.2
C29 C30 H30 119.2
C172 C31 N58 126(4)
C172 C31 C165 118(4)
N58 C31 C165 117(4)
C30 C32 O9 132(4)
C30 C32 C27 118(4)
O9 C32 C27 110(3)
O9 C34 C35 119(3)
O9 C34 H34A 107.7
C35 C34 H34A 107.7
O9 C34 H34B 107.7
C35 C34 H34B 107.7
H34A C34 H34B 107.1
N8 C35 C37 124(4)
N8 C35 C34 118(4)
C37 C35 C34 119(4)
O24 C36 N62 120(4)
O24 C36 C137 120(4)
N62 C36 C137 120(4)
C38 C37 C35 116(4)
C38 C37 H37 122.1
C35 C37 H37 122.1
C39 C38 C37 115(4)
C39 C38 H38 122.4
C37 C38 H38 122.4
C40 C39 C38 132(5)
C40 C39 H39 114.0
C38 C39 H39 114.0
C39 C40 N8 111(4)
C39 C40 C161 124(5)
N8 C40 C161 125(5)
C163 C41 C42 116(4)
C163 C41 H41 121.9
C42 C41 H41 121.9
C43 C42 C41 119(4)
C43 C42 H42 120.6
C41 C42 H42 120.6
C44 C43 C42 122(4)
C44 C43 H43 118.9
C42 C43 H43 118.9
C43 C44 C162 117(5)
C43 C44 H44 121.6
C162 C44 H44 121.6
O5 C45 N7 117(4)
O5 C45 C163 121(4)
N7 C45 C163 121(4)
N6 C46 C47 109(4)
N6 C46 H46 125.4
C47 C46 H46 125.4
N11 C47 C51 125(4)
N11 C47 C46 120(4)
C51 C47 C46 115(4)
C184 C48 C49 121(4)
C184 C48 N11 122(4)
C49 C48 N11 117(4)
C50 C49 C48 120(4)
C50 C49 H49 120.1
C48 C49 H49 120.1
C49 C50 O7 119(4)
C49 C50 C51 126(4)
O7 C50 C51 115(4)
C47 C51 C50 111(4)
C47 C51 H51 124.3
C50 C51 H51 124.3
O6 C52 H52A 109.5
O6 C52 H52B 109.5
H52A C52 H52B 109.5
O6 C52 H52C 109.5
H52A C52 H52C 109.5
H52B C52 H52C 109.5
N17 C67 C68 122(4)
N17 C67 H67 118.8
C68 C67 H67 118.8
N16 C68 C69 125(4)
N16 C68 C67 114(3)
C69 C68 C67 121(4)
C68 C69 C70 114(4)
C68 C69 H69 123.2
C70 C69 H69 123.2
C69 C70 C71 124(4)
C69 C70 O11 111(4)
C71 C70 O11 125(4)
C72 C71 C70 114(4)
C72 C71 H71 123.2
C70 C71 H71 123.2
N16 C72 C75 122(4)
N16 C72 C71 125(4)
C75 C72 C71 113(4)
N15 C75 C72 114(4)
N15 C75 H75 122.9
C72 C75 H75 122.9
O12 C76 N14 114(4)
O12 C76 C77 124(4)
N14 C76 C77 121(4)
C78 C77 C82 120(4)
C78 C77 C76 127(4)
C82 C77 C76 112(4)
C79 C78 C77 123(4)
C79 C78 O13 121(4)
C77 C78 O13 116(4)
C78 C79 C80 118(4)
C78 C79 H79 121.0
C80 C79 H79 121.0
C81 C80 C79 122(4)
C81 C80 H80 119.0
C79 C80 H80 119.0
C80 C81 C82 116(4)
C80 C81 H81 122.0
C82 C81 H81 122.0
C81 C82 C77 121(4)
C81 C82 H82 119.3
C77 C82 H82 119.3
O13 C83 C84 102(3)
O13 C83 H83A 111.4
C84 C83 H83A 111.4
O13 C83 H83B 111.4
C84 C83 H83B 111.4
H83A C83 H83B 109.3
N13 C84 C88 130(4)
N13 C84 C83 117(4)
C88 C84 C83 114(4)
O27 C85 C168 111(3)
O27 C85 H85A 109.4
C168 C85 H85A 109.4
O27 C85 H85B 109.4
C168 C85 H85B 109.4
H85A C85 H85B 108.0
C87 C86 C168 117(4)
C87 C86 H86 121.6
C168 C86 H86 121.6
C86 C87 C88 124(4)
C86 C87 H87 118.2
C88 C87 H87 118.2
C87 C88 C84 112(4)
C87 C88 H88 123.9
C84 C88 H88 123.9
C90 C89 C167 112(4)
C90 C89 H89 124.2
C167 C89 H89 124.2
C91 C90 C89 124(4)
C91 C90 H90 117.8
C89 C90 H90 117.8
C90 C91 C164 123(4)
C90 C91 H91 118.6
C164 C91 H91 118.6
N23 C92 C93 116(4)
N23 C92 H92 121.8
C93 C92 H92 121.8
N22 C93 C97 131(3)
N22 C93 C92 113(3)
C97 C93 C92 115(4)
C95 C94 N22 133(4)
C95 C94 C99 117(4)
N22 C94 C99 110(3)
C94 C95 C96 110(4)
C94 C95 H95 125.1
C96 C95 H95 125.1
C95 C96 C97 133(4)
C95 C96 O15 117(4)
C97 C96 O15 110(4)
C93 C97 C96 105(4)
C93 C97 H97 127.6
C96 C97 H97 127.6
O15 C98 H98A 109.5
O15 C98 H98B 109.5
H98A C98 H98B 109.5
O15 C98 H98C 109.5
H98A C98 H98C 109.5
H98B C98 H98C 109.5
N101 C99 C94 123(4)
N101 C99 H99 118.4
C94 C99 H99 118.4
O16 C100 N20 116(4)
O16 C100 C101 124(4)
N20 C100 C101 120(4)
C102 C101 C106 122(5)
C102 C101 C100 126(4)
C106 C101 C100 112(4)
C101 C102 C103 126(5)
C101 C102 O17 120(5)
C103 C102 O17 112(4)
C104 C103 C102 116(5)
C104 C103 H103 122.1
C102 C103 H103 122.1
C103 C104 C105 123(5)
C103 C104 H104 118.6
C105 C104 H104 118.6
C106 C105 C104 109(4)
C106 C105 H105 125.7
C104 C105 H105 125.7
C101 C106 C105 124(5)
C101 C106 H106 117.9
C105 C106 H106 117.9
O17 C107 C108 111(4)
O17 C107 H10A 109.4
C108 C107 H10A 109.4
O17 C107 H10B 109.4
C108 C107 H10B 109.4
H10A C107 H10B 108.0
N19 C108 C112 118(4)
N19 C108 C107 125(4)
C112 C108 C107 116(5)
N19 C109 C110 119(4)
N19 C109 C113 124(4)
C110 C109 C113 117(4)
C111 C110 C109 114(4)
C111 C110 H110 122.9
C109 C110 H110 122.9
C110 C111 C112 128(5)
C110 C111 H111 116.1
C112 C111 H111 116.1
C108 C112 C111 113(5)
C108 C112 H112 123.5
C111 C112 H112 123.5
O18 C113 C109 110(3)
O18 C113 H11A 109.6
C109 C113 H11A 109.6
O18 C113 H11B 109.6
C109 C113 H11B 109.6
H11A C113 H11B 108.2
C115 C114 C119 116(4)
C115 C114 O18 120(4)
C119 C114 O18 124(4)
C114 C115 C116 121(4)
C114 C115 C173 123(4)
C116 C115 C173 117(4)
C115 C116 C117 122(4)
C115 C116 H116 119.2
C117 C116 H116 119.2
C118 C117 C116 116(4)
C118 C117 H117 121.9
C116 C117 H117 121.9
C117 C118 C119 121(5)
C117 C118 H118 119.6
C119 C118 H118 119.6
C118 C119 C114 124(4)
C118 C119 H119 117.8
C114 C119 H119 117.8
N58 C120 C170 119(4)
N58 C120 C160 117(4)
C170 C120 C160 124(4)
O28 C121 C156 134(5)
O28 C121 C155 106(5)
C156 C121 C155 120(5)
O19 C122 C186 105(4)
O19 C122 H20A 110.8
C186 C122 H20A 110.8
O19 C122 H20B 110.8
C186 C122 H20B 110.8
H20A C122 H20B 108.8
O19 C123 C124 118(4)
O19 C123 C128 122(4)
C124 C123 C128 119(4)
C125 C124 C123 126(4)
C125 C124 C181 105(4)
C123 C124 C181 130(4)
C124 C125 C126 114(4)
C124 C125 H204 123.0
C126 C125 H204 123.0
C127 C126 C125 119(4)
C127 C126 H205 120.7
C125 C126 H205 120.7
C128 C127 C126 119(4)
C128 C127 H206 120.3
C126 C127 H206 120.3
C127 C128 C123 123(4)
C127 C128 H207 118.6
C123 C128 H207 118.6
O20 C129 C134 120(4)
O20 C129 C130 126(4)
C134 C129 C130 114(4)
C131 C130 C129 114(4)
C131 C130 H210 122.8
C129 C130 H210 122.8
C132 C131 C130 134(4)
C132 C131 H211 112.8
C130 C131 H211 112.8
C131 C132 C133 108(4)
C131 C132 H212 125.8
C133 C132 H212 125.8
C132 C133 C134 124(4)
C132 C133 H213 117.9
C134 C133 H213 117.9
C129 C134 C185 118(4)
C129 C134 C133 124(4)
C185 C134 C133 118(4)
C136 C135 C180 109(4)
C136 C135 H215 125.4
C180 C135 H215 125.4
C137 C136 C135 126(4)
C137 C136 H216 117.0
C135 C136 H216 117.0
C136 C137 C138 114(4)
C136 C137 C36 115(4)
C138 C137 C36 130(4)
C139 C138 O21 125(4)
C139 C138 C137 126(5)
O21 C138 C137 109(4)
C138 C139 C180 115(4)
C138 C139 H219 122.4
C180 C139 H219 122.4
O21 C140 C141 107(3)
O21 C140 H22A 110.3
C141 C140 H22A 110.3
O21 C140 H22B 110.3
C141 C140 H22B 110.3
H22A C140 H22B 108.6
C145 C141 N52 124(5)
C145 C141 C140 120(5)
N52 C141 C140 115(4)
N52 C142 C143 119(4)
N52 C142 C146 122(4)
C143 C142 C146 119(4)
C142 C143 C144 113(5)
C142 C143 H223 123.3
C144 C143 H223 123.3
C145 C144 C143 128(5)
C145 C144 H224 116.2
C143 C144 H224 116.2
C141 C145 C144 114(5)
C141 C145 H225 123.2
C144 C145 H225 123.2
C142 C146 O22 106(3)
C142 C146 H22C 110.4
O22 C146 H22C 110.4
C142 C146 H22D 110.4
O22 C146 H22D 110.4
H22C C146 H22D 108.6
C151 C147 O22 121(4)
C151 C147 C148 124(5)
O22 C147 C148 115(4)
C149 C148 C152 123(5)
C149 C148 C147 114(5)
C152 C148 C147 123(4)
C148 C149 C150 127(5)
C148 C149 H229 116.3
C150 C149 H229 116.3
C149 C150 C179 115(5)
C149 C150 H230 122.3
C179 C150 H230 122.3
C179 C151 C147 120(5)
C179 C151 H231 120.1
C147 C151 H231 120.1
O23 C152 N53 116(4)
O23 C152 C148 114(4)
N53 C152 C148 129(4)
C156 C153 C344 128(5)
C156 C153 N55 121(4)
C344 C153 N55 110(4)
N55 C154 C155 132(4)
N55 C154 C157 112(4)
C155 C154 C157 115(4)
C154 C155 C121 110(4)
C154 C155 H235 125.2
C121 C155 H235 125.2
C153 C156 C121 124(5)
C153 C156 H237 117.8
C121 C156 H237 117.8
N56 C157 C154 116(4)
N56 C157 H238 122.1
C154 C157 H238 122.1
O28 C158 H23A 109.5
O28 C158 H23B 109.5
H23A C158 H23B 109.5
O28 C158 H23C 109.5
H23A C158 H23C 109.5
H23B C158 H23C 109.5
O7 C159 H24A 109.6
O7 C159 H24B 109.4
H24A C159 H24B 109.5
O7 C159 H24C 109.4
H24A C159 H24C 109.5
H24B C159 H24C 109.5
O7 C15A H24D 109.5
O7 C15A H24E 109.5
H24D C15A H24E 109.5
O7 C15A H24F 109.5
H24D C15A H24F 109.5
H24E C15A H24F 109.5
N59 C160 C120 118(4)
N59 C160 H250 120.9
C120 C160 H250 120.9
O8 C161 C40 111(3)
O8 C161 H30A 109.5
C40 C161 H30A 109.5
O8 C161 H30B 109.5
C40 C161 H30B 109.5
H30A C161 H30B 108.1
C163 C162 C44 122(4)
C163 C162 O8 120(4)
C44 C162 O8 117(4)
C162 C163 C41 123(4)
C162 C163 C45 121(4)
C41 C163 C45 116(4)
C166 C164 O27 118(4)
C166 C164 C91 116(4)
O27 C164 C91 126(4)
N61 C165 C31 116(4)
N61 C165 H305 122.2
C31 C165 H305 122.2
C167 C166 C164 124(4)
C167 C166 C183 111(4)
C164 C166 C183 125(4)
C166 C167 C89 121(4)
C166 C167 H307 119.4
C89 C167 H307 119.4
N13 C168 C86 122(4)
N13 C168 C85 119(4)
C86 C168 C85 119(4)
O20 C169 C187 105(4)
O20 C169 H31A 110.8
C187 C169 H31A 110.8
O20 C169 H31B 110.8
C187 C169 H31B 110.8
H31A C169 H31B 108.9
C171 C170 C120 117(4)
C171 C170 H400 121.3
C120 C170 H400 121.3
C172 C171 O29 117(4)
C172 C171 C170 125(5)
O29 C171 C170 116(4)
C171 C172 C31 113(4)
C171 C172 H402 123.3
C31 C172 H402 123.3
O30 C173 N18 124(4)
O30 C173 C115 120(3)
N18 C173 C115 116(4)
O30 C173 Eu2 37.3(17)
N18 C173 Eu2 88(2)
C115 C173 Eu2 156(2)
O11 C174 H40A 109.5
O11 C174 H40B 109.5
H40A C174 H40B 109.5
O11 C174 H40C 109.5
H40A C174 H40C 109.5
H40B C174 H40C 109.5
N21 C175 C178 116(4)
N21 C175 C14 115(4)
C178 C175 C14 129(4)
O10 C176 N9 126(4)
O10 C176 C27 120(3)
N9 C176 C27 113(4)
O10 C176 Eu1 40.7(18)
N9 C176 Eu1 86(2)
C27 C176 Eu1 160(3)
C28 C177 C29 122(4)
C28 C177 H408 119.2
C29 C177 H408 119.2
C175 C178 C23 125(4)
C175 C178 H410 117.6
C23 C178 H410 117.6
C151 C179 C150 119(5)
C151 C179 H411 120.5
C150 C179 H411 120.5
C139 C180 C135 130(4)
C139 C180 H412 115.2
C135 C180 H412 115.2
O25 C181 N57 122(4)
O25 C181 C124 125(4)
N57 C181 C124 112(4)
O29 C182 H50A 109.5
O29 C182 H50B 109.5
H50A C182 H50B 109.5
O29 C182 H50C 109.5
H50A C182 H50C 109.5
H50B C182 H50C 109.5
O14 C183 N24 117(4)
O14 C183 C166 123(4)
N24 C183 C166 120(4)
N5 C184 C48 118(5)
N5 C184 H503 120.8
C48 C184 H503 120.8
N60 C185 O26 117(4)
N60 C185 C134 122(4)
O26 C185 C134 120(4)
N50 C186 C190 118(5)
N50 C186 C122 129(5)
C190 C186 C122 112(5)
N50 C187 C188 117(5)
N50 C187 C169 127(5)
C188 C187 C169 116(6)
C187 C188 C189 118(6)
C187 C188 H702 121.1
C189 C188 H702 121.1
C190 C189 C188 120(6)
C190 C189 H703 119.9
C188 C189 H703 119.9
C189 C190 C186 117(6)
C189 C190 H704 121.7
C186 C190 H704 121.7
C1 N1 C5 117(4)
C13 N2 N3 116(4)
C13 N2 H2A 122.0
N3 N2 H2A 122.0
C14 N3 N2 119(4)
C14 N3 Eu1 123(3)
N2 N3 Eu1 118(2)
C22 N4 N5 127(4)
C22 N4 H4A 116.7
N5 N4 H4A 116.7
C184 N5 N4 115(4)
C46 N6 N7 106(3)
C45 N7 N6 120(3)
C45 N7 H7 120.2
N6 N7 H7 120.2
C35 N8 C40 122(4)
C176 N9 N10 113(3)
C176 N9 H9A 123.4
N10 N9 H9A 123.4
C26 N10 N9 112(3)
C26 N10 Eu1 131(3)
N9 N10 Eu1 116(2)
C47 N11 C48 121(3)
C84 N13 C168 116(4)
C76 N14 N15 118(3)
C76 N14 H14A 121.2
N15 N14 H14A 121.2
C75 N15 N14 126(4)
C75 N15 Eu2 123(3)
N14 N15 Eu2 110(2)
C72 N16 C68 119(3)
C72 N16 Eu2 121(3)
C68 N16 Eu2 119(3)
C67 N17 N18 115(3)
C67 N17 Eu2 124(3)
N18 N17 Eu2 121(2)
C173 N18 N17 108(3)
C173 N18 H18A 126.1
N17 N18 H18A 126.1
C109 N19 C108 127(4)
C100 N20 N101 120(4)
C100 N20 H20C 119.8
N101 N20 H20C 119.8
C25 N21 C175 122(3)
C25 N21 Eu1 119(3)
C175 N21 Eu1 118(3)
C94 N22 C93 108(3)
C94 N22 Eu2 128(2)
C93 N22 Eu2 123(2)
C92 N23 N24 125(3)
C92 N23 Eu2 127(2)
N24 N23 Eu2 108(2)
C183 N24 N23 121(3)
C183 N24 H24N 119.7
N23 N24 H24N 119.7
N54 C344 C153 124(5)
N54 C344 H344 118.0
C153 C344 H344 118.0
C186 N50 C187 130(4)
C142 N52 C141 122(4)
N54 N53 C152 114(4)
N54 N53 H53 123.0
C152 N53 H53 123.0
C344 N54 N53 116(4)
C344 N54 Eu3 124(4)
N53 N54 Eu3 120(3)
C154 N55 C153 113(4)
C154 N55 Eu3 126(3)
C153 N55 Eu3 120(3)
C157 N56 N57 120(4)
C157 N56 Eu3 127(3)
N57 N56 Eu3 112(2)
C181 N57 N56 114(3)
C181 N57 H57 123.2
N56 N57 H57 123.2
C120 N58 C31 118(3)
C120 N58 Eu3 118(3)
C31 N58 Eu3 122(3)
C160 N59 N60 117(3)
C160 N59 Eu3 125(3)
N60 N59 Eu3 117(2)
C185 N60 N59 116(3)
C185 N60 H60 121.8
N59 N60 H60 121.8
C165 N61 N62 118(3)
C165 N61 Eu3 126(3)
N62 N61 Eu3 116(2)
C36 N62 N61 114(3)
C36 N62 H62 122.8
N61 N62 H62 122.8
C99 N101 N20 127(3)
C99 N101 Eu2 121(3)
N20 N101 Eu2 111(2)
C7 O1 C6 121(4)
C16 O2 C15 122(4)
C13 O3 Eu1 127(3)
C45 O5 Eu1 137(2)
C52 O6 C23 111(3)
C15A O7 C159 123(6)
C15A O7 C50 115(5)
C159 O7 C50 120(5)
C161 O8 C162 125(3)
C32 O9 C34 115(3)
C176 O10 Eu1 121(2)
C70 O11 C174 115(3)
C76 O12 Eu2 120(2)
C78 O13 C83 117(3)
C183 O14 Eu2 124(2)
C96 O15 C98 127(3)
C100 O16 Eu2 122(2)
C102 O17 C107 119(3)
C114 O18 C113 121(3)
C123 O19 C122 120(3)
C129 O20 C169 121(3)
C138 O21 C140 111(3)
C147 O22 C146 117(3)
C152 O23 Eu3 126(3)
C36 O24 Eu3 121(3)
C181 O25 Eu3 123(3)
C185 O26 Eu3 125(2)
C164 O27 C85 116(3)
C121 O28 C158 102(4)
C182 O29 C171 122(4)
C173 O30 Eu2 124(2)
O1W Eu1 O10 72.9(7)
O1W Eu1 O5 140.5(8)
O10 Eu1 O5 70.1(7)
O1W Eu1 O2W 107.5(7)
O10 Eu1 O2W 70.6(8)
O5 Eu1 O2W 72.6(8)
O1W Eu1 O3 70.9(8)
O10 Eu1 O3 110.0(8)
O5 Eu1 O3 135.5(8)
O2W Eu1 O3 66.4(8)
O1W Eu1 O3W 144.8(7)
O10 Eu1 O3W 140.6(7)
O5 Eu1 O3W 74.6(7)
O2W Eu1 O3W 82.7(7)
O3 Eu1 O3W 83.5(7)
O1W Eu1 N10 81.2(8)
O10 Eu1 N10 63.4(9)
O5 Eu1 N10 70.3(8)
O2W Eu1 N10 128.1(8)
O3 Eu1 N10 151.8(8)
O3W Eu1 N10 119.6(8)
O1W Eu1 N3 77.8(8)
O10 Eu1 N3 150.7(8)
O5 Eu1 N3 138.2(8)
O2W Eu1 N3 119.1(9)
O3 Eu1 N3 58.4(9)
O3W Eu1 N3 68.1(8)
N10 Eu1 N3 112.7(10)
O1W Eu1 N21 88.1(7)
O10 Eu1 N21 119.7(9)
O5 Eu1 N21 98.4(9)
O2W Eu1 N21 163.9(7)
O3 Eu1 N21 116.5(9)
O3W Eu1 N21 82.0(8)
N10 Eu1 N21 57.3(10)
N3 Eu1 N21 58.8(10)
O1W Eu1 C176 75.3(8)
O10 Eu1 C176 18.5(8)
O5 Eu1 C176 65.2(8)
O2W Eu1 C176 86.7(9)
O3 Eu1 C176 126.8(9)
O3W Eu1 C176 139.8(8)
N10 Eu1 C176 45.0(9)
N3 Eu1 C176 147.4(9)
N21 Eu1 C176 102.0(10)
O30 Eu2 O14 87.1(8)
O30 Eu2 N17 61.0(9)
O14 Eu2 N17 73.2(8)
O30 Eu2 O16 95.7(8)
O14 Eu2 O16 130.6(7)
N17 Eu2 O16 65.7(8)
O30 Eu2 O12 130.4(7)
O14 Eu2 O12 126.2(8)
N17 Eu2 O12 153.3(8)
O16 Eu2 O12 88.1(7)
O30 Eu2 N23 95.2(8)
O14 Eu2 N23 62.6(8)
N17 Eu2 N23 130.9(9)
O16 Eu2 N23 163.3(8)
O12 Eu2 N23 75.2(8)
O30 Eu2 N16 120.8(9)
O14 Eu2 N16 67.3(8)
N17 Eu2 N16 60.7(10)
O16 Eu2 N16 69.3(8)
O12 Eu2 N16 106.7(9)
N23 Eu2 N16 115.2(9)
O30 Eu2 N22 73.5(8)
O14 Eu2 N22 114.0(8)
N17 Eu2 N22 133.8(9)
O16 Eu2 N22 114.0(7)
O12 Eu2 N22 60.2(7)
N23 Eu2 N22 57.6(8)
N16 Eu2 N22 165.5(9)
O30 Eu2 N101 67.6(8)
O14 Eu2 N101 154.6(8)
N17 Eu2 N101 95.2(9)
O16 Eu2 N101 57.9(8)
O12 Eu2 N101 73.3(9)
N23 Eu2 N101 115.5(10)
N16 Eu2 N101 127.2(9)
N22 Eu2 N101 58.0(9)
O30 Eu2 N15 167.4(8)
O14 Eu2 N15 80.9(8)
N17 Eu2 N15 118.0(10)
O16 Eu2 N15 95.0(8)
O12 Eu2 N15 56.7(8)
N23 Eu2 N15 76.0(9)
N16 Eu2 N15 57.4(10)
N22 Eu2 N15 108.1(9)
N101 Eu2 N15 124.2(9)
O30 Eu2 C173 18.6(7)
O14 Eu2 C173 85.5(8)
N17 Eu2 C173 43.0(9)
O16 Eu2 C173 82.7(8)
O12 Eu2 C173 142.7(8)
N23 Eu2 C173 110.6(9)
N16 Eu2 C173 103.6(10)
N22 Eu2 C173 90.9(8)
N101 Eu2 C173 71.2(9)
N15 Eu2 C173 159.9(9)
O26 Eu3 O25 99.6(8)
O26 Eu3 O23 85.5(8)
O25 Eu3 O23 127.5(8)
O26 Eu3 O24 128.9(8)
O25 Eu3 O24 96.0(8)
O23 Eu3 O24 121.1(8)
O26 Eu3 N59 61.5(9)
O25 Eu3 N59 67.1(9)
O23 Eu3 N59 70.3(9)
O24 Eu3 N59 162.6(9)
O26 Eu3 N54 87.6(8)
O25 Eu3 N54 171.1(8)
O23 Eu3 N54 57.9(9)
O24 Eu3 N54 75.3(8)
N59 Eu3 N54 121.4(10)
O26 Eu3 N56 69.4(8)
O25 Eu3 N56 61.3(9)
O23 Eu3 N56 154.9(8)
O24 Eu3 N56 76.5(9)
N59 Eu3 N56 97.8(10)
N54 Eu3 N56 117.3(11)
O26 Eu3 N55 70.8(8)
O25 Eu3 N55 118.3(9)
O23 Eu3 N55 112.7(9)
O24 Eu3 N55 59.0(8)
N59 Eu3 N55 131.9(10)
N54 Eu3 N55 59.1(10)
N56 Eu3 N55 58.3(10)
O26 Eu3 N58 121.4(8)
O25 Eu3 N58 68.8(9)
O23 Eu3 N58 64.6(8)
O24 Eu3 N58 109.6(8)
N59 Eu3 N58 61.3(10)
N54 Eu3 N58 112.0(10)
N56 Eu3 N58 130.1(9)
N55 Eu3 N58 166.0(9)
O26 Eu3 N61 160.3(8)
O25 Eu3 N61 98.2(9)
O23 Eu3 N61 76.9(9)
O24 Eu3 N61 57.1(9)
N59 Eu3 N61 118.9(11)
N54 Eu3 N61 75.6(9)
N56 Eu3 N61 127.5(9)
N55 Eu3 N61 107.8(9)
N58 Eu3 N61 58.3(10)

loop_
_geom_bond_atom_site_label_1
_geom_bond_atom_site_label_2
_geom_bond_distance
C1 N1 1.34(4)
C1 C2 1.44(5)
C1 C15 1.54(5)
C2 C3 1.34(5)
C2 H2 0.9500
C3 C4 1.33(5)
C3 H3 0.9500
C4 C5 1.51(5)
C4 H4 0.9500
C5 N1 1.41(4)
C5 C6 1.60(5)
C6 O1 1.42(4)
C6 H6A 0.9900
C6 H6B 0.9900
C7 O1 1.32(4)
C7 C12 1.37(5)
C7 C8 1.42(5)
C8 C9 1.36(4)
C8 C13 1.48(5)
C9 C10 1.41(5)
C9 H9 0.9500
C10 C11 1.48(5)
C10 H10 0.9500
C11 C12 1.38(5)
C11 H11 0.9500
C12 H12 0.9500
C13 O3 1.24(4)
C13 N2 1.30(4)
C14 N3 1.16(4)
C14 C175 1.40(4)
C14 H14 0.9500
C15 O2 1.41(4)
C15 H15A 0.9900
C15 H15B 0.9900
C16 C21 1.33(5)
C16 O2 1.36(4)
C16 C17 1.49(5)
C17 C18 1.29(4)
C17 C22 1.46(5)
C18 C19 1.42(5)
C18 H18 0.9500
C19 C20 1.41(5)
C19 H19 0.9500
C20 C21 1.39(5)
C20 H20 0.9500
C21 H21 0.9500
C22 O4 1.22(4)
C22 N4 1.37(4)
C23 O6 1.38(4)
C23 C24 1.40(4)
C23 C178 1.45(5)
C24 C25 1.42(4)
C24 H24 0.9500
C25 N21 1.32(4)
C25 C26 1.46(4)
C26 N10 1.27(3)
C26 H26 0.9500
C27 C28 1.41(4)
C27 C32 1.51(4)
C27 C176 1.68(4)
C28 C177 1.35(4)
C28 H28 0.9500
C29 C30 1.41(4)
C29 C177 1.39(4)
C29 H29 0.9500
C30 C32 1.36(4)
C30 H30 0.9500
C31 C172 1.37(4)
C31 N58 1.38(4)
C31 C165 1.43(4)
C32 O9 1.37(3)
C34 O9 1.40(4)
C34 C35 1.53(4)
C34 H34A 0.9900
C34 H34B 0.9900
C35 N8 1.32(4)
C35 C37 1.40(5)
C36 O24 1.28(4)
C36 N62 1.28(4)
C36 C137 1.52(4)
C37 C38 1.37(4)
C37 H37 0.9500
C38 C39 1.36(5)
C38 H38 0.9500
C39 C40 1.32(5)
C39 H39 0.9500
C40 N8 1.39(4)
C40 C161 1.48(4)
C41 C163 1.35(4)
C41 C42 1.39(4)
C41 H41 0.9500
C42 C43 1.38(4)
C42 H42 0.9500
C43 C44 1.33(4)
C43 H43 0.9500
C44 C162 1.37(4)
C44 H44 0.9500
C45 O5 1.32(4)
C45 N7 1.40(4)
C45 C163 1.50(4)
C46 N6 1.32(3)
C46 C47 1.45(4)
C46 H46 0.9500
C47 N11 1.36(4)
C47 C51 1.38(4)
C48 C184 1.38(5)
C48 C49 1.38(4)
C48 N11 1.44(4)
C49 C50 1.36(5)
C49 H49 0.9500
C50 O7 1.42(4)
C50 C51 1.45(5)
C51 H51 0.9500
C52 O6 1.30(4)
C52 H52A 0.9800
C52 H52B 0.9800
C52 H52C 0.9800
C67 N17 1.26(3)
C67 C68 1.42(4)
C67 H67 0.9500
C68 N16 1.34(4)
C68 C69 1.38(4)
C69 C70 1.41(4)
C69 H69 0.9500
C70 C71 1.41(4)
C70 O11 1.44(4)
C71 C72 1.40(4)
C71 H71 0.9500
C72 N16 1.31(4)
C72 C75 1.39(4)
C75 N15 1.29(4)
C75 H75 0.9500
C76 O12 1.23(4)
C76 N14 1.37(4)
C76 C77 1.44(4)
C77 C78 1.38(4)
C77 C82 1.39(4)
C78 C79 1.28(4)
C78 O13 1.43(4)
C79 C80 1.46(4)
C79 H79 0.9500
C80 C81 1.38(5)
C80 H80 0.9500
C81 C82 1.38(4)
C81 H81 0.9500
C82 H82 0.9500
C83 O13 1.44(3)
C83 C84 1.55(4)
C83 H83A 0.9900
C83 H83B 0.9900
C84 N13 1.27(4)
C84 C88 1.38(4)
C85 O27 1.39(3)
C85 C168 1.45(4)
C85 H85A 0.9900
C85 H85B 0.9900
C86 C87 1.35(4)
C86 C168 1.39(4)
C86 H86 0.9500
C87 C88 1.37(4)
C87 H87 0.9500
C88 H88 0.9500
C89 C90 1.41(4)
C89 C167 1.43(4)
C89 H89 0.9500
C90 C91 1.28(4)
C90 H90 0.9500
C91 C164 1.37(4)
C91 H91 0.9500
C92 N23 1.28(3)
C92 C93 1.47(4)
C92 H92 0.9500
C93 N22 1.37(4)
C93 C97 1.39(4)
C94 C95 1.30(4)
C94 N22 1.34(3)
C94 C99 1.44(4)
C95 C96 1.30(4)
C95 H95 0.9500
C96 C97 1.40(4)
C96 O15 1.43(4)
C97 H97 0.9500
C98 O15 1.44(4)
C98 H98A 0.9800
C98 H98B 0.9800
C98 H98C 0.9800
C99 N101 1.32(4)
C99 H99 0.9500
C100 O16 1.28(4)
C100 N20 1.29(4)
C100 C101 1.48(4)
C101 C102 1.26(4)
C101 C106 1.27(4)
C102 C103 1.30(5)
C102 O17 1.32(3)
C103 C104 1.30(5)
C103 H103 0.9500
C104 C105 1.55(5)
C104 H104 0.9500
C105 C106 1.37(5)
C105 H105 0.9500
C106 H106 0.9500
C107 O17 1.42(4)
C107 C108 1.47(5)
C107 H10A 0.9900
C107 H10B 0.9900
C108 N19 1.32(4)
C108 C112 1.35(5)
C109 N19 1.29(4)
C109 C110 1.36(4)
C109 C113 1.49(4)
C110 C111 1.34(5)
C110 H110 0.9500
C111 C112 1.40(5)
C111 H111 0.9500
C112 H112 0.9500
C113 O18 1.42(3)
C113 H11A 0.9900
C113 H11B 0.9900
C114 C115 1.33(4)
C114 C119 1.37(4)
C114 O18 1.38(4)
C115 C116 1.36(4)
C115 C173 1.55(4)
C116 C117 1.42(5)
C116 H116 0.9500
C117 C118 1.31(4)
C117 H117 0.9500
C118 C119 1.33(4)
C118 H118 0.9500
C119 H119 0.9500
C120 N58 1.36(4)
C120 C170 1.42(4)
C120 C160 1.46(4)
C121 O28 1.42(5)
C121 C156 1.31(5)
C121 C155 1.53(5)
C122 O19 1.39(4)
C122 C186 1.47(5)
C122 H20A 0.9900
C122 H20B 0.9900
C123 O19 1.35(4)
C123 C124 1.37(5)
C123 C128 1.40(4)
C124 C125 1.36(4)
C124 C181 1.56(4)
C125 C126 1.58(4)
C125 H204 0.9500
C126 C127 1.41(5)
C126 H205 0.9500
C127 C128 1.36(4)
C127 H206 0.9500
C128 H207 0.9500
C129 O20 1.32(4)
C129 C134 1.40(4)
C129 C130 1.51(5)
C130 C131 1.42(5)
C130 H210 0.9500
C131 C132 1.37(5)
C131 H211 0.9500
C132 C133 1.40(4)
C132 H212 0.9500
C133 C134 1.45(4)
C133 H213 0.9500
C134 C185 1.43(4)
C135 C136 1.38(4)
C135 C180 1.43(4)
C135 H215 0.9500
C136 C137 1.38(4)
C136 H216 0.9500
C137 C138 1.41(4)
C138 C139 1.29(4)
C138 O21 1.38(4)
C139 C180 1.31(4)
C139 H219 0.9500
C140 O21 1.41(4)
C140 C141 1.45(5)
C140 H22A 0.9900
C140 H22B 0.9900
C141 C145 1.35(5)
C141 N52 1.38(4)
C142 N52 1.36(4)
C142 C143 1.42(5)
C142 C146 1.48(4)
C143 C144 1.45(5)
C143 H223 0.9500
C144 C145 1.36(5)
C144 H224 0.9500
C145 H225 0.9500
C146 O22 1.49(3)
C146 H22C 0.9900
C146 H22D 0.9900
C147 C151 1.38(5)
C147 O22 1.40(4)
C147 C148 1.44(5)
C148 C149 1.29(4)
C148 C152 1.42(5)
C149 C150 1.44(5)
C149 H229 0.9500
C150 C179 1.45(5)
C150 H230 0.9500
C151 C179 1.38(5)
C151 H231 0.9500
C152 O23 1.33(4)
C152 N53 1.36(4)
C153 C156 1.40(5)
C153 C344 1.42(5)
C153 N55 1.43(4)
C154 N55 1.36(4)
C154 C155 1.42(4)
C154 C157 1.53(4)
C155 H235 0.9500
C156 H237 0.9500
C157 N56 1.28(4)
C157 H238 0.9500
C158 O28 1.54(5)
C158 H23A 0.9800
C158 H23B 0.9800
C158 H23C 0.9800
C159 O7 1.39(8)
C159 H24A 0.9800
C159 H24B 0.9800
C159 H24C 0.9800
C15A O7 1.32(9)
C15A H24D 0.9800
C15A H24E 0.9800
C15A H24F 0.9800
C160 N59 1.26(4)
C160 H250 0.9500
C161 O8 1.37(4)
C161 H30A 0.9900
C161 H30B 0.9900
C162 C163 1.30(4)
C162 O8 1.39(3)
C164 C166 1.33(4)
C164 O27 1.36(4)
C165 N61 1.29(4)
C165 H305 0.9500
C166 C167 1.32(4)
C166 C183 1.54(4)
C167 H307 0.9500
C168 N13 1.35(4)
C169 O20 1.39(4)
C169 C187 1.48(5)
C169 H31A 0.9900
C169 H31B 0.9900
C170 C171 1.39(5)
C170 H400 0.9500
C171 C172 1.33(4)
C171 O29 1.39(5)
C172 H402 0.9500
C173 O30 1.25(4)
C173 N18 1.35(3)
C173 Eu2 3.25(4)
C174 O11 1.48(4)
C174 H40A 0.9800
C174 H40B 0.9800
C174 H40C 0.9800
C175 N21 1.38(4)
C175 C178 1.39(4)
C176 O10 1.18(4)
C176 N9 1.36(4)
C176 Eu1 3.20(4)
C177 H408 0.9500
C178 H410 0.9500
C179 H411 0.9500
C180 H412 0.9500
C181 O25 1.24(4)
C181 N57 1.36(4)
C182 O29 1.37(4)
C182 H50A 0.9800
C182 H50B 0.9800
C182 H50C 0.9800
C183 O14 1.28(4)
C183 N24 1.34(4)
C184 N5 1.20(4)
C184 H503 0.9500
C185 N60 1.32(4)
C185 O26 1.32(3)
C186 N50 1.31(5)
C186 C190 1.44(5)
C187 N50 1.32(5)
C187 C188 1.36(6)
C188 C189 1.53(7)
C188 H702 0.9500
C189 C190 1.36(7)
C189 H703 0.9500
C190 H704 0.9500
N2 N3 1.34(3)
N2 H2A 0.8800
N3 Eu1 2.67(3)
N4 N5 1.38(4)
N4 H4A 0.8800
N6 N7 1.42(3)
N7 H7 0.8800
N9 N10 1.37(3)
N9 H9A 0.8800
N10 Eu1 2.55(3)
N14 N15 1.38(3)
N14 H14A 0.8800
N15 Eu2 2.76(3)
N16 Eu2 2.68(3)
N17 N18 1.40(3)
N17 Eu2 2.53(3)
N18 H18A 0.8800
N20 N101 1.36(3)
N20 H20C 0.8800
N21 Eu1 2.68(3)
N22 Eu2 2.70(2)
N23 N24 1.41(3)
N23 Eu2 2.66(3)
N24 H24N 0.8800
C344 N54 1.20(4)
C344 H344 0.9500
N53 N54 1.32(4)
N53 H53 0.8800
N54 Eu3 2.64(3)
N55 Eu3 2.68(3)
N56 N57 1.45(3)
N56 Eu3 2.67(3)
N57 H57 0.8800
N58 Eu3 2.68(3)
N59 N60 1.38(3)
N59 Eu3 2.55(3)
N60 H60 0.8800
N61 N62 1.34(3)
N61 Eu3 2.68(3)
N62 H62 0.8800
N101 Eu2 2.71(3)
O3 Eu1 2.48(3)
O5 Eu1 2.44(2)
O10 Eu1 2.43(2)
O12 Eu2 2.56(2)
O14 Eu2 2.40(2)
O16 Eu2 2.54(2)
O23 Eu3 2.46(3)
O24 Eu3 2.50(2)
O25 Eu3 2.45(2)
O26 Eu3 2.40(2)
O30 Eu2 2.38(2)
O1W Eu1 2.37(2)
O2W Eu1 2.48(2)
O3W Eu1 2.48(2)
O5W O21W 1.34(8)
O9W O20W 1.31(7)

loop_
_geom_hbond_atom_site_label_D
_geom_hbond_atom_site_label_H
_geom_hbond_atom_site_label_A
_geom_hbond_distance_DH
_geom_hbond_distance_HA
_geom_hbond_distance_DA
_geom_hbond_angle_DHA
_geom_hbond_site_symmetry_A
N2 H2A O1 0.88 2.03 2.64(4) 125.4 .
N2 H2A Cl9 0.88 2.38 3.17(4) 149.2 .
N4 H4A O2 0.88 2.16 2.78(4) 127.1 .
N4 H4A Cl10 0.88 2.70 3.46(4) 146.5 2_576
N7 H7 Cl6 0.88 2.33 3.20(3) 171.1 .
N9 H9A N8 0.88 2.20 3.07(4) 173.5 .
N9 H9A O9 0.88 2.33 2.75(4) 109.2 .
N14 H14A O13 0.88 2.13 2.70(4) 121.5 .
N14 H14A Cl5 0.88 2.81 3.44(3) 129.6 .
N18 H18A Cl1 0.88 1.99 2.82(5) 156.9 .
N20 H20C O17 0.88 2.02 2.64(4) 126.1 .
N20 H20C N19 0.88 2.44 3.26(4) 154.8 .
N24 H24N O1W 0.88 1.87 2.75(4) 172.8 1_645
N53 H53 Cl8 0.88 2.11 2.90(4) 147.8 .
N53 H53 O22 0.88 2.14 2.70(4) 120.6 .
N57 H57 O19 0.88 2.02 2.69(4) 131.6 .
N57 H57 N50 0.88 2.37 3.14(4) 147.2 .
N60 H60 Cl12 0.88 2.15 2.90(4) 142.9 1_455
N62 H62 O21 0.88 2.21 2.71(4) 115.6 .
N62 H62 Cl5 0.88 2.49 3.22(3) 140.5 .

loop_
_geom_torsion_atom_site_label_1
_geom_torsion_atom_site_label_2
_geom_torsion_atom_site_label_3
_geom_torsion_atom_site_label_4
_geom_torsion
N1 C1 C2 C3 1(7)
C15 C1 C2 C3 -179(4)
C1 C2 C3 C4 -8(8)
C2 C3 C4 C5 9(8)
C3 C4 C5 N1 -4(7)
C3 C4 C5 C6 173(4)
N1 C5 C6 O1 -21(5)
C4 C5 C6 O1 162(4)
O1 C7 C8 C9 175(3)
C12 C7 C8 C9 -13(6)
O1 C7 C8 C13 5(6)
C12 C7 C8 C13 177(4)
C7 C8 C9 C10 9(6)
C13 C8 C9 C10 -179(4)
C8 C9 C10 C11 3(6)
C9 C10 C11 C12 -13(6)
O1 C7 C12 C11 174(3)
C8 C7 C12 C11 2(6)
C10 C11 C12 C7 10(7)
C9 C8 C13 O3 -8(5)
C7 C8 C13 O3 163(4)
C9 C8 C13 N2 171(3)
C7 C8 C13 N2 -17(6)
N1 C1 C15 O2 25(5)
C2 C1 C15 O2 -155(4)
C21 C16 C17 C18 3(6)
O2 C16 C17 C18 -180(3)
C21 C16 C17 C22 178(4)
O2 C16 C17 C22 -4(6)
C22 C17 C18 C19 -180(4)
C16 C17 C18 C19 -4(6)
C17 C18 C19 C20 1(7)
C18 C19 C20 C21 5(7)
O2 C16 C21 C20 -175(4)
C17 C16 C21 C20 3(7)
C19 C20 C21 C16 -7(7)
C18 C17 C22 O4 -6(6)
C16 C17 C22 O4 179(3)
C18 C17 C22 N4 170(4)
C16 C17 C22 N4 -5(6)
O6 C23 C24 C25 -178(3)
C178 C23 C24 C25 10(5)
C23 C24 C25 N21 -4(5)
C23 C24 C25 C26 -178(3)
N21 C25 C26 N10 2(4)
C24 C25 C26 N10 176(3)
C32 C27 C28 C177 0(5)
C176 C27 C28 C177 -173(3)
C177 C29 C30 C32 4(6)
C29 C30 C32 O9 170(4)
C29 C30 C32 C27 -2(6)
C28 C27 C32 C30 -1(5)
C176 C27 C32 C30 172(3)
C28 C27 C32 O9 -174(3)
C176 C27 C32 O9 -1(5)
O9 C34 C35 N8 -1(5)
O9 C34 C35 C37 180(3)
N8 C35 C37 C38 3(6)
C34 C35 C37 C38 -178(3)
C35 C37 C38 C39 -6(5)
C37 C38 C39 C40 4(7)
C38 C39 C40 N8 1(7)
C38 C39 C40 C161 177(4)
C163 C41 C42 C43 -5(5)
C41 C42 C43 C44 6(6)
C42 C43 C44 C162 -3(6)
N6 C46 C47 N11 -12(5)
N6 C46 C47 C51 169(3)
C184 C48 C49 C50 -180(4)
N11 C48 C49 C50 4(5)
C48 C49 C50 O7 179(3)
C48 C49 C50 C51 -4(6)
N11 C47 C51 C50 -1(5)
C46 C47 C51 C50 178(3)
C49 C50 C51 C47 2(6)
O7 C50 C51 C47 179(3)
N17 C67 C68 N16 3(5)
N17 C67 C68 C69 -172(3)
N16 C68 C69 C70 2(5)
C67 C68 C69 C70 176(3)
C68 C69 C70 C71 -8(5)
C68 C69 C70 O11 179(3)
C69 C70 C71 C72 7(5)
O11 C70 C71 C72 178(3)
C70 C71 C72 N16 1(5)
C70 C71 C72 C75 178(3)
N16 C72 C75 N15 3(5)
C71 C72 C75 N15 -173(3)
O12 C76 C77 C78 -163(4)
N14 C76 C77 C78 20(6)
O12 C76 C77 C82 8(5)
N14 C76 C77 C82 -169(3)
C82 C77 C78 C79 -3(6)
C76 C77 C78 C79 167(4)
C82 C77 C78 O13 -179(3)
C76 C77 C78 O13 -9(6)
C77 C78 C79 C80 4(6)
O13 C78 C79 C80 -180(3)
C78 C79 C80 C81 -6(6)
C79 C80 C81 C82 6(6)
C80 C81 C82 C77 -4(6)
C78 C77 C82 C81 3(6)
C76 C77 C82 C81 -169(3)
O13 C83 C84 N13 68(4)
O13 C83 C84 C88 -108(3)
C168 C86 C87 C88 0(6)
C86 C87 C88 C84 -2(5)
N13 C84 C88 C87 1(6)
C83 C84 C88 C87 177(3)
C167 C89 C90 C91 1(6)
C89 C90 C91 C164 1(6)
N23 C92 C93 N22 2(5)
N23 C92 C93 C97 -176(3)
N22 C94 C95 C96 -10(6)
C99 C94 C95 C96 169(3)
C94 C95 C96 C97 4(7)
C94 C95 C96 O15 -176(3)
N22 C93 C97 C96 -3(5)
C92 C93 C97 C96 175(3)
C95 C96 C97 C93 1(6)
O15 C96 C97 C93 -179(3)
C95 C94 C99 N101 -173(4)
N22 C94 C99 N101 6(5)
O16 C100 C101 C102 173(4)
N20 C100 C101 C102 -8(6)
O16 C100 C101 C106 -9(6)
N20 C100 C101 C106 170(4)
C106 C101 C102 C103 6(8)
C100 C101 C102 C103 -176(4)
C106 C101 C102 O17 170(4)
C100 C101 C102 O17 -12(7)
C101 C102 C103 C104 -9(8)
O17 C102 C103 C104 -174(4)
C102 C103 C104 C105 3(8)
C103 C104 C105 C106 5(7)
C102 C101 C106 C105 4(8)
C100 C101 C106 C105 -174(4)
C104 C105 C106 C101 -8(7)
O17 C107 C108 N19 23(6)
O17 C107 C108 C112 -166(4)
N19 C109 C110 C111 6(6)
C113 C109 C110 C111 -177(4)
C109 C110 C111 C112 -6(7)
N19 C108 C112 C111 -4(7)
C107 C108 C112 C111 -175(4)
C110 C111 C112 C108 5(8)
N19 C109 C113 O18 34(5)
C110 C109 C113 O18 -142(3)
C119 C114 C115 C116 -6(5)
O18 C114 C115 C116 -178(3)
C119 C114 C115 C173 170(3)
O18 C114 C115 C173 -1(5)
C114 C115 C116 C117 1(6)
C173 C115 C116 C117 -176(3)
C115 C116 C117 C118 4(6)
C116 C117 C118 C119 -4(6)
C117 C118 C119 C114 -2(6)
C115 C114 C119 C118 7(6)
O18 C114 C119 C118 178(3)
O19 C123 C124 C125 -179(3)
C128 C123 C124 C125 7(6)
O19 C123 C124 C181 -6(6)
C128 C123 C124 C181 -180(3)
C123 C124 C125 C126 -2(6)
C181 C124 C125 C126 -177(3)
C124 C125 C126 C127 -3(5)
C125 C126 C127 C128 4(6)
C126 C127 C128 C123 1(6)
O19 C123 C128 C127 -180(3)
C124 C123 C128 C127 -7(6)
O20 C129 C130 C131 178(3)
C134 C129 C130 C131 -1(5)
C129 C130 C131 C132 -1(7)
C130 C131 C132 C133 5(7)
C131 C132 C133 C134 -8(5)
O20 C129 C134 C185 4(6)
C130 C129 C134 C185 -176(3)
O20 C129 C134 C133 179(3)
C130 C129 C134 C133 -1(6)
C132 C133 C134 C129 7(6)
C132 C133 C134 C185 -178(3)
C180 C135 C136 C137 4(5)
C135 C136 C137 C138 -6(6)
C135 C136 C137 C36 -175(3)
O24 C36 C137 C136 20(5)
N62 C36 C137 C136 -165(3)
O24 C36 C137 C138 -148(4)
N62 C36 C137 C138 28(6)
C136 C137 C138 C139 6(6)
C36 C137 C138 C139 173(4)
C136 C137 C138 O21 -174(3)
C36 C137 C138 O21 -7(5)
O21 C138 C139 C180 175(3)
C137 C138 C139 C180 -5(6)
O21 C140 C141 C145 -114(4)
O21 C140 C141 N52 75(4)
N52 C142 C143 C144 0(6)
C146 C142 C143 C144 -180(3)
C142 C143 C144 C145 -1(7)
N52 C141 C145 C144 -7(7)
C140 C141 C145 C144 -177(4)
C143 C144 C145 C141 5(7)
N52 C142 C146 O22 -59(5)
C143 C142 C146 O22 121(4)
C151 C147 C148 C149 4(6)
O22 C147 C148 C149 178(3)
C151 C147 C148 C152 179(4)
O22 C147 C148 C152 -7(6)
C152 C148 C149 C150 -172(4)
C147 C148 C149 C150 3(7)
C148 C149 C150 C179 -7(7)
O22 C147 C151 C179 -179(4)
C148 C147 C151 C179 -6(7)
C149 C148 C152 O23 -3(6)
C147 C148 C152 O23 -178(3)
C149 C148 C152 N53 163(4)
C147 C148 C152 N53 -12(7)
N55 C154 C155 C121 3(6)
C157 C154 C155 C121 173(3)
O28 C121 C155 C154 176(3)
C156 C121 C155 C154 -2(6)
C344 C153 C156 C121 172(4)
N55 C153 C156 C121 1(6)
O28 C121 C156 C153 -177(4)
C155 C121 C156 C153 0(7)
N55 C154 C157 N56 6(5)
C155 C154 C157 N56 -166(3)
N58 C120 C160 N59 6(6)
C170 C120 C160 N59 -166(4)
C39 C40 C161 O8 -180(4)
N8 C40 C161 O8 -5(5)
C43 C44 C162 C163 1(6)
C43 C44 C162 O8 177(3)
C44 C162 C163 C41 0(6)
O8 C162 C163 C41 -177(3)
C44 C162 C163 C45 175(3)
O8 C162 C163 C45 -1(5)
C42 C41 C163 C162 3(5)
C42 C41 C163 C45 -173(3)
O5 C45 C163 C162 -133(4)
N7 C45 C163 C162 52(5)
O5 C45 C163 C41 42(5)
N7 C45 C163 C41 -132(4)
C90 C91 C164 C166 0(6)
C90 C91 C164 O27 175(3)
C172 C31 C165 N61 180(3)
N58 C31 C165 N61 0(5)
O27 C164 C166 C167 -177(3)
C91 C164 C166 C167 -2(6)
O27 C164 C166 C183 7(6)
C91 C164 C166 C183 -178(3)
C164 C166 C167 C89 4(6)
C183 C166 C167 C89 180(3)
C90 C89 C167 C166 -3(5)
C87 C86 C168 N13 4(6)
C87 C86 C168 C85 179(3)
O27 C85 C168 N13 -43(5)
O27 C85 C168 C86 141(3)
N58 C120 C170 C171 4(6)
C160 C120 C170 C171 175(4)
C120 C170 C171 C172 -13(7)
C120 C170 C171 O29 -179(3)
O29 C171 C172 C31 178(3)
C170 C171 C172 C31 12(6)
N58 C31 C172 C171 -2(6)
C165 C31 C172 C171 179(3)
C114 C115 C173 O30 -42(5)
C116 C115 C173 O30 135(4)
C114 C115 C173 N18 142(3)
C116 C115 C173 N18 -41(4)
C114 C115 C173 Eu2 -27(7)
C116 C115 C173 Eu2 150(4)
N3 C14 C175 N21 3(6)
N3 C14 C175 C178 179(4)
C28 C27 C176 O10 33(5)
C32 C27 C176 O10 -139(4)
C28 C27 C176 N9 -145(3)
C32 C27 C176 N9 43(4)
C28 C27 C176 Eu1 18(8)
C32 C27 C176 Eu1 -155(5)
C27 C28 C177 C29 2(6)
C30 C29 C177 C28 -5(6)
N21 C175 C178 C23 -1(5)
C14 C175 C178 C23 -177(4)
O6 C23 C178 C175 179(3)
C24 C23 C178 C175 -7(6)
C147 C151 C179 C150 1(7)
C149 C150 C179 C151 4(7)
C138 C139 C180 C135 4(7)
C136 C135 C180 C139 -3(6)
C125 C124 C181 O25 -11(5)
C123 C124 C181 O25 175(4)
C125 C124 C181 N57 162(3)
C123 C124 C181 N57 -12(6)
C167 C166 C183 O14 48(5)
C164 C166 C183 O14 -135(4)
C167 C166 C183 N24 -126(4)
C164 C166 C183 N24 50(5)
C49 C48 C184 N5 -172(3)
N11 C48 C184 N5 4(6)
C129 C134 C185 N60 127(4)
C133 C134 C185 N60 -49(5)
C129 C134 C185 O26 -57(5)
C133 C134 C185 O26 127(4)
O19 C122 C186 N50 3(6)
O19 C122 C186 C190 -176(4)
O20 C169 C187 N50 45(6)
O20 C169 C187 C188 -132(5)
N50 C187 C188 C189 7(8)
C169 C187 C188 C189 -176(4)
C187 C188 C189 C190 -5(9)
C188 C189 C190 C186 0(9)
N50 C186 C190 C189 3(8)
C122 C186 C190 C189 -178(5)
C2 C1 N1 C5 4(6)
C15 C1 N1 C5 -176(3)
C4 C5 N1 C1 -3(5)
C6 C5 N1 C1 -180(3)
O3 C13 N2 N3 -1(5)
C8 C13 N2 N3 179(3)
C175 C14 N3 N2 172(3)
C175 C14 N3 Eu1 -16(5)
C13 N2 N3 C14 176(3)
C13 N2 N3 Eu1 4(4)
O4 C22 N4 N5 -7(5)
C17 C22 N4 N5 176(4)
C48 C184 N5 N4 -176(3)
C22 N4 N5 C184 180(3)
C47 C46 N6 N7 -178(3)
O5 C45 N7 N6 4(5)
C163 C45 N7 N6 179(3)
C46 N6 N7 C45 172(3)
C37 C35 N8 C40 3(6)
C34 C35 N8 C40 -177(3)
C39 C40 N8 C35 -5(6)
C161 C40 N8 C35 180(3)
O10 C176 N9 N10 1(5)
C27 C176 N9 N10 179(3)
Eu1 C176 N9 N10 5(2)
C25 C26 N10 N9 -177(2)
C25 C26 N10 Eu1 17(4)
C176 N9 N10 C26 -175(3)
C176 N9 N10 Eu1 -7(3)
C51 C47 N11 C48 2(6)
C46 C47 N11 C48 -177(3)
C184 C48 N11 C47 -179(3)
C49 C48 N11 C47 -3(5)
C88 C84 N13 C168 2(6)
C83 C84 N13 C168 -173(3)
C86 C168 N13 C84 -5(5)
C85 C168 N13 C84 180(3)
O12 C76 N14 N15 10(5)
C77 C76 N14 N15 -173(3)
C72 C75 N15 N14 176(3)
C72 C75 N15 Eu2 -13(4)
C76 N14 N15 C75 -164(3)
C76 N14 N15 Eu2 24(3)
C75 C72 N16 C68 177(3)
C71 C72 N16 C68 -7(5)
C75 C72 N16 Eu2 8(5)
C71 C72 N16 Eu2 -176(3)
C69 C68 N16 C72 5(5)
C67 C68 N16 C72 -169(3)
C69 C68 N16 Eu2 175(2)
C67 C68 N16 Eu2 1(4)
C68 C67 N17 N18 177(3)
C68 C67 N17 Eu2 -5(5)
O30 C173 N18 N17 4(5)
C115 C173 N18 N17 180(2)
Eu2 C173 N18 N17 -5(2)
C67 N17 N18 C173 -175(3)
Eu2 N17 N18 C173 7(3)
C110 C109 N19 C108 -7(7)
C113 C109 N19 C108 177(4)
C112 C108 N19 C109 6(7)
C107 C108 N19 C109 176(4)
O16 C100 N20 N101 -2(5)
C101 C100 N20 N101 179(3)
C24 C25 N21 C175 -5(5)
C26 C25 N21 C175 168(3)
C24 C25 N21 Eu1 169(2)
C26 C25 N21 Eu1 -18(4)
C178 C175 N21 C25 7(5)
C14 C175 N21 C25 -176(3)
C178 C175 N21 Eu1 -167(2)
C14 C175 N21 Eu1 10(4)
C95 C94 N22 C93 8(6)
C99 C94 N22 C93 -170(3)
C95 C94 N22 Eu2 177(3)
C99 C94 N22 Eu2 -2(4)
C97 C93 N22 C94 -1(5)
C92 C93 N22 C94 -179(3)
C97 C93 N22 Eu2 -170(3)
C92 C93 N22 Eu2 12(4)
C93 C92 N23 N24 173(3)
C93 C92 N23 Eu2 -16(5)
O14 C183 N24 N23 -3(5)
C166 C183 N24 N23 172(3)
C92 N23 N24 C183 -166(3)
Eu2 N23 N24 C183 22(4)
C156 C153 C344 N54 178(4)
N55 C153 C344 N54 -10(6)
C190 C186 N50 C187 -1(8)
C122 C186 N50 C187 180(4)
C188 C187 N50 C186 -4(8)
C169 C187 N50 C186 179(4)
C143 C142 N52 C141 -3(6)
C146 C142 N52 C141 177(3)
C145 C141 N52 C142 7(6)
C140 C141 N52 C142 177(3)
O23 C152 N53 N54 -2(5)
C148 C152 N53 N54 -167(4)
C153 C344 N54 N53 -177(3)
C153 C344 N54 Eu3 -5(6)
C152 N53 N54 C344 -167(4)
C152 N53 N54 Eu3 21(4)
C155 C154 N55 C153 -1(6)
C157 C154 N55 C153 -172(3)
C155 C154 N55 Eu3 164(3)
C157 C154 N55 Eu3 -6(4)
C156 C153 N55 C154 -1(5)
C344 C153 N55 C154 -173(3)
C156 C153 N55 Eu3 -168(3)
C344 C153 N55 Eu3 20(4)
C154 C157 N56 N57 -174(3)
C154 C157 N56 Eu3 -4(5)
O25 C181 N57 N56 -1(5)
C124 C181 N57 N56 -175(3)
C157 N56 N57 C181 -167(3)
Eu3 N56 N57 C181 21(3)
C170 C120 N58 C31 5(5)
C160 C120 N58 C31 -167(3)
C170 C120 N58 Eu3 172(3)
C160 C120 N58 Eu3 0(4)
C172 C31 N58 C120 -7(5)
C165 C31 N58 C120 173(3)
C172 C31 N58 Eu3 -173(3)
C165 C31 N58 Eu3 7(4)
C120 C160 N59 N60 177(3)
C120 C160 N59 Eu3 -9(5)
O26 C185 N60 N59 -2(5)
C134 C185 N60 N59 174(3)
C160 N59 N60 C185 -172(4)
Eu3 N59 N60 C185 14(4)
C31 C165 N61 N62 178(3)
C31 C165 N61 Eu3 -7(5)
O24 C36 N62 N61 2(5)
C137 C36 N62 N61 -173(3)
C165 N61 N62 C36 -160(3)
Eu3 N61 N62 C36 24(4)
C94 C99 N101 N20 -170(3)
C94 C99 N101 Eu2 -7(5)
C100 N20 N101 C99 -168(4)
C100 N20 N101 Eu2 28(4)
C12 C7 O1 C6 23(6)
C8 C7 O1 C6 -165(3)
C5 C6 O1 C7 -94(4)
C21 C16 O2 C15 20(6)
C17 C16 O2 C15 -158(3)
C1 C15 O2 C16 62(5)
N2 C13 O3 Eu1 -3(5)
C8 C13 O3 Eu1 177(2)
N7 C45 O5 Eu1 -66(5)
C163 C45 O5 Eu1 119(4)
C24 C23 O6 C52 4(6)
C178 C23 O6 C52 177(3)
C49 C50 O7 C15A 180(5)
C51 C50 O7 C15A 2(6)
C49 C50 O7 C159 14(7)
C51 C50 O7 C159 -163(5)
C40 C161 O8 C162 -87(4)
C163 C162 O8 C161 -164(3)
C44 C162 O8 C161 20(5)
C30 C32 O9 C34 40(5)
C27 C32 O9 C34 -148(3)
C35 C34 O9 C32 93(4)
N9 C176 O10 Eu1 6(5)
C27 C176 O10 Eu1 -171.8(19)
C69 C70 O11 C174 176(3)
C71 C70 O11 C174 3(5)
N14 C76 O12 Eu2 -46(4)
C77 C76 O12 Eu2 137(3)
C79 C78 O13 C83 -4(5)
C77 C78 O13 C83 172(3)
C84 C83 O13 C78 179(3)
N24 C183 O14 Eu2 -23(4)
C166 C183 O14 Eu2 162(3)
C95 C96 O15 C98 176(4)
C97 C96 O15 C98 -4(5)
N20 C100 O16 Eu2 -30(4)
C101 C100 O16 Eu2 149(3)
C101 C102 O17 C107 156(4)
C103 C102 O17 C107 -38(5)
C108 C107 O17 C102 -134(4)
C115 C114 O18 C113 -172(3)
C119 C114 O18 C113 18(5)
C109 C113 O18 C114 81(4)
C124 C123 O19 C122 159(3)
C128 C123 O19 C122 -27(5)
C186 C122 O19 C123 -124(4)
C134 C129 O20 C169 172(3)
C130 C129 O20 C169 -7(6)
C187 C169 O20 C129 95(4)
C139 C138 O21 C140 1(5)
C137 C138 O21 C140 -179(3)
C141 C140 O21 C138 -175(3)
C151 C147 O22 C146 -22(5)
C148 C147 O22 C146 165(3)
C142 C146 O22 C147 -88(4)
N53 C152 O23 Eu3 -22(5)
C148 C152 O23 Eu3 146(3)
N62 C36 O24 Eu3 -31(5)
C137 C36 O24 Eu3 144(3)
N57 C181 O25 Eu3 -24(5)
C124 C181 O25 Eu3 149(3)
N60 C185 O26 Eu3 -12(5)
C134 C185 O26 Eu3 172(3)
C166 C164 O27 C85 -173(3)
C91 C164 O27 C85 12(5)
C168 C85 O27 C164 169(3)
C156 C121 O28 C158 -17(7)
C155 C121 O28 C158 166(3)
C172 C171 O29 C182 179(4)
C170 C171 O29 C182 -13(6)
N18 C173 O30 Eu2 -15(5)
C115 C173 O30 Eu2 170(2)
C176 O10 Eu1 O1W -95(3)
C176 O10 Eu1 O5 71(3)
C176 O10 Eu1 O2W 149(3)
C176 O10 Eu1 O3 -156(3)
C176 O10 Eu1 O3W 99(3)
C176 O10 Eu1 N10 -6(3)
C176 O10 Eu1 N3 -96(3)
C176 O10 Eu1 N21 -17(3)
C45 O5 Eu1 O1W -71(4)
C45 O5 Eu1 O10 -92(4)
C45 O5 Eu1 O2W -167(4)
C45 O5 Eu1 O3 169(3)
C45 O5 Eu1 O3W 106(4)
C45 O5 Eu1 N10 -24(4)
C45 O5 Eu1 N3 78(4)
C45 O5 Eu1 N21 26(4)
C45 O5 Eu1 C176 -73(4)
C13 O3 Eu1 O1W 90(3)
C13 O3 Eu1 O10 153(3)
C13 O3 Eu1 O5 -125(3)
C13 O3 Eu1 O2W -150(3)
C13 O3 Eu1 O3W -65(3)
C13 O3 Eu1 N10 82(4)
C13 O3 Eu1 N3 3(3)
C13 O3 Eu1 N21 13(3)
C13 O3 Eu1 C176 144(3)
C26 N10 Eu1 O1W -113(3)
N9 N10 Eu1 O1W 82(2)
C26 N10 Eu1 O10 172(3)
N9 N10 Eu1 O10 6.5(19)
C26 N10 Eu1 O5 95(3)
N9 N10 Eu1 O5 -71(2)
C26 N10 Eu1 O2W 142(3)
N9 N10 Eu1 O2W -24(2)
C26 N10 Eu1 O3 -105(3)
N9 N10 Eu1 O3 89(3)
C26 N10 Eu1 O3W 37(3)
N9 N10 Eu1 O3W -129(2)
C26 N10 Eu1 N3 -40(3)
N9 N10 Eu1 N3 154(2)
C26 N10 Eu1 N21 -19(3)
N9 N10 Eu1 N21 175(2)
C26 N10 Eu1 C176 169(3)
N9 N10 Eu1 C176 3.6(18)
C14 N3 Eu1 O1W 109(3)
N2 N3 Eu1 O1W -78(2)
C14 N3 Eu1 O10 110(3)
N2 N3 Eu1 O10 -77(3)
C14 N3 Eu1 O5 -51(3)
N2 N3 Eu1 O5 121(2)
C14 N3 Eu1 O2W -147(3)
N2 N3 Eu1 O2W 25(3)
C14 N3 Eu1 O3 -176(3)
N2 N3 Eu1 O3 -3(2)
C14 N3 Eu1 O3W -80(3)
N2 N3 Eu1 O3W 93(2)
C14 N3 Eu1 N10 34(3)
N2 N3 Eu1 N10 -153(2)
C14 N3 Eu1 N21 14(3)
N2 N3 Eu1 N21 -174(3)
C14 N3 Eu1 C176 74(4)
N2 N3 Eu1 C176 -113(3)
C25 N21 Eu1 O1W 98(3)
C175 N21 Eu1 O1W -88(2)
C25 N21 Eu1 O10 29(3)
C175 N21 Eu1 O10 -157(2)
C25 N21 Eu1 O5 -43(3)
C175 N21 Eu1 O5 131(2)
C25 N21 Eu1 O2W -98(4)
C175 N21 Eu1 O2W 76(4)
C25 N21 Eu1 O3 166(2)
C175 N21 Eu1 O3 -21(3)
C25 N21 Eu1 O3W -116(3)
C175 N21 Eu1 O3W 58(2)
C25 N21 Eu1 N10 17(2)
C175 N21 Eu1 N10 -169(3)
C25 N21 Eu1 N3 175(3)
C175 N21 Eu1 N3 -11(2)
C25 N21 Eu1 C176 23(3)
C175 N21 Eu1 C176 -163(2)
O10 C176 Eu1 O1W 80(3)
N9 C176 Eu1 O1W -95.4(19)
C27 C176 Eu1 O1W 101(6)
N9 C176 Eu1 O10 -175(4)
C27 C176 Eu1 O10 21(5)
O10 C176 Eu1 O5 -102(3)
N9 C176 Eu1 O5 83.2(19)
C27 C176 Eu1 O5 -80(6)
O10 C176 Eu1 O2W -29(3)
N9 C176 Eu1 O2W 155.6(19)
C27 C176 Eu1 O2W -8(6)
O10 C176 Eu1 O3 28(3)
N9 C176 Eu1 O3 -147.3(17)
C27 C176 Eu1 O3 49(6)
O10 C176 Eu1 O3W -104(3)
N9 C176 Eu1 O3W 81(2)
C27 C176 Eu1 O3W -83(6)
O10 C176 Eu1 N10 172(3)
N9 C176 Eu1 N10 -3.3(17)
C27 C176 Eu1 N10 -167(7)
O10 C176 Eu1 N3 115(3)
N9 C176 Eu1 N3 -60(3)
C27 C176 Eu1 N3 136(6)
O10 C176 Eu1 N21 165(3)
N9 C176 Eu1 N21 -11(2)
C27 C176 Eu1 N21 -174(6)
C173 O30 Eu2 O14 85(3)
C173 O30 Eu2 N17 12(2)
C173 O30 Eu2 O16 -46(3)
C173 O30 Eu2 O12 -138(2)
C173 O30 Eu2 N23 147(3)
C173 O30 Eu2 N16 23(3)
C173 O30 Eu2 N22 -159(3)
C173 O30 Eu2 N101 -98(3)
C173 O30 Eu2 N15 102(5)
C183 O14 Eu2 O30 122(3)
C183 O14 Eu2 N17 -177(3)
C183 O14 Eu2 O16 -143(2)
C183 O14 Eu2 O12 -18(3)
C183 O14 Eu2 N23 25(3)
C183 O14 Eu2 N16 -112(3)
C183 O14 Eu2 N22 52(3)
C183 O14 Eu2 N101 117(3)
C183 O14 Eu2 N15 -54(3)
C183 O14 Eu2 C173 141(3)
C67 N17 Eu2 O30 173(3)
N18 N17 Eu2 O30 -10(2)
C67 N17 Eu2 O14 77(3)
N18 N17 Eu2 O14 -106(2)
C67 N17 Eu2 O16 -75(3)
N18 N17 Eu2 O16 102(2)
C67 N17 Eu2 O12 -64(3)
N18 N17 Eu2 O12 113(3)
C67 N17 Eu2 N23 103(3)
N18 N17 Eu2 N23 -80(2)
C67 N17 Eu2 N16 4(2)
N18 N17 Eu2 N16 -179(3)
C67 N17 Eu2 N22 -176(2)
N18 N17 Eu2 N22 1(3)
C67 N17 Eu2 N101 -127(3)
N18 N17 Eu2 N101 51(2)
C67 N17 Eu2 N15 7(3)
N18 N17 Eu2 N15 -176(2)
C67 N17 Eu2 C173 178(3)
N18 N17 Eu2 C173 -4.3(19)
C100 O16 Eu2 O30 -28(3)
C100 O16 Eu2 O14 -119(3)
C100 O16 Eu2 N17 -83(3)
C100 O16 Eu2 O12 102(3)
C100 O16 Eu2 N23 102(4)
C100 O16 Eu2 N16 -149(3)
C100 O16 Eu2 N22 46(3)
C100 O16 Eu2 N101 31(3)
C100 O16 Eu2 N15 159(3)
C100 O16 Eu2 C173 -41(3)
C76 O12 Eu2 O30 -126(3)
C76 O12 Eu2 O14 -3(3)
C76 O12 Eu2 N17 128(3)
C76 O12 Eu2 O16 138(3)
C76 O12 Eu2 N23 -42(3)
C76 O12 Eu2 N16 71(3)
C76 O12 Eu2 N22 -102(3)
C76 O12 Eu2 N101 -165(3)
C76 O12 Eu2 N15 41(3)
C76 O12 Eu2 C173 -146(3)
C92 N23 Eu2 O30 82(3)
N24 N23 Eu2 O30 -105(2)
C92 N23 Eu2 O14 166(3)
N24 N23 Eu2 O14 -21.5(19)
C92 N23 Eu2 N17 138(3)
N24 N23 Eu2 N17 -50(2)
C92 N23 Eu2 O16 -48(5)
N24 N23 Eu2 O16 124(3)
C92 N23 Eu2 O12 -48(3)
N24 N23 Eu2 O12 124(2)
C92 N23 Eu2 N16 -150(3)
N24 N23 Eu2 N16 22(2)
C92 N23 Eu2 N22 16(3)
N24 N23 Eu2 N22 -172(2)
C92 N23 Eu2 N101 15(3)
N24 N23 Eu2 N101 -173.1(19)
C92 N23 Eu2 N15 -107(3)
N24 N23 Eu2 N15 65(2)
C92 N23 Eu2 C173 93(3)
N24 N23 Eu2 C173 -95(2)
C72 N16 Eu2 O30 156(2)
C68 N16 Eu2 O30 -13(3)
C72 N16 Eu2 O14 85(3)
C68 N16 Eu2 O14 -85(2)
C72 N16 Eu2 N17 167(3)
C68 N16 Eu2 N17 -2(2)
C72 N16 Eu2 O16 -120(3)
C68 N16 Eu2 O16 71(2)
C72 N16 Eu2 O12 -38(3)
C68 N16 Eu2 O12 152(2)
C72 N16 Eu2 N23 43(3)
C68 N16 Eu2 N23 -126(2)
C72 N16 Eu2 N22 -14(5)
C68 N16 Eu2 N22 177(3)
C72 N16 Eu2 N101 -120(3)
C68 N16 Eu2 N101 71(3)
C72 N16 Eu2 N15 -9(2)
C68 N16 Eu2 N15 -178(3)
C72 N16 Eu2 C173 164(3)
C68 N16 Eu2 C173 -6(3)
C94 N22 Eu2 O30 72(3)
C93 N22 Eu2 O30 -121(3)
C94 N22 Eu2 O14 151(3)
C93 N22 Eu2 O14 -42(3)
C94 N22 Eu2 N17 62(3)
C93 N22 Eu2 N17 -131(2)
C94 N22 Eu2 O16 -17(3)
C93 N22 Eu2 O16 150(2)
C94 N22 Eu2 O12 -89(3)
C93 N22 Eu2 O12 77(3)
C94 N22 Eu2 N23 180(3)
C93 N22 Eu2 N23 -13(2)
C94 N22 Eu2 N16 -117(4)
C93 N22 Eu2 N16 50(4)
C94 N22 Eu2 N101 -1(3)
C93 N22 Eu2 N101 166(3)
C94 N22 Eu2 N15 -121(3)
C93 N22 Eu2 N15 46(3)
C94 N22 Eu2 C173 66(3)
C93 N22 Eu2 C173 -127(3)
C99 N101 Eu2 O30 -80(3)
N20 N101 Eu2 O30 85(2)
C99 N101 Eu2 O14 -74(4)
N20 N101 Eu2 O14 90(3)
C99 N101 Eu2 N17 -135(3)
N20 N101 Eu2 N17 29(2)
C99 N101 Eu2 O16 168(3)
N20 N101 Eu2 O16 -28(2)
C99 N101 Eu2 O12 69(3)
N20 N101 Eu2 O12 -126(2)
C99 N101 Eu2 N23 5(3)
N20 N101 Eu2 N23 170(2)
C99 N101 Eu2 N16 168(3)
N20 N101 Eu2 N16 -28(3)
C99 N101 Eu2 N22 4(3)
N20 N101 Eu2 N22 169(3)
C99 N101 Eu2 N15 95(3)
N20 N101 Eu2 N15 -100(2)
C99 N101 Eu2 C173 -99(3)
N20 N101 Eu2 C173 66(2)
C75 N15 Eu2 O30 -74(5)
N14 N15 Eu2 O30 98(4)
C75 N15 Eu2 O14 -57(3)
N14 N15 Eu2 O14 115(2)
C75 N15 Eu2 N17 8(3)
N14 N15 Eu2 N17 -179.3(18)
C75 N15 Eu2 O16 73(3)
N14 N15 Eu2 O16 -114.3(19)
C75 N15 Eu2 O12 158(3)
N14 N15 Eu2 O12 -29.9(18)
C75 N15 Eu2 N23 -121(3)
N14 N15 Eu2 N23 51.4(19)
C75 N15 Eu2 N16 12(2)
N14 N15 Eu2 N16 -176(2)
C75 N15 Eu2 N22 -170(3)
N14 N15 Eu2 N22 3(2)
C75 N15 Eu2 N101 127(3)
N14 N15 Eu2 N101 -60(2)
C75 N15 Eu2 C173 -9(4)
N14 N15 Eu2 C173 163(2)
N18 C173 Eu2 O30 168(4)
C115 C173 Eu2 O30 -22(4)
O30 C173 Eu2 O14 -94(3)
N18 C173 Eu2 O14 73.8(19)
C115 C173 Eu2 O14 -116(5)
O30 C173 Eu2 N17 -164(3)
N18 C173 Eu2 N17 3.8(17)
C115 C173 Eu2 N17 174(6)
O30 C173 Eu2 O16 134(3)
N18 C173 Eu2 O16 -58.1(18)
C115 C173 Eu2 O16 112(5)
O30 C173 Eu2 O12 57(3)
N18 C173 Eu2 O12 -135.2(18)
C115 C173 Eu2 O12 35(6)
O30 C173 Eu2 N23 -35(3)
N18 C173 Eu2 N23 132.4(18)
C115 C173 Eu2 N23 -58(5)
O30 C173 Eu2 N16 -159(2)
N18 C173 Eu2 N16 8(2)
C115 C173 Eu2 N16 178(5)
O30 C173 Eu2 N22 20(3)
N18 C173 Eu2 N22 -172.2(19)
C115 C173 Eu2 N22 -2(5)
O30 C173 Eu2 N101 76(3)
N18 C173 Eu2 N101 -117(2)
C115 C173 Eu2 N101 53(5)
O30 C173 Eu2 N15 -141(3)
N18 C173 Eu2 N15 26(4)
C115 C173 Eu2 N15 -164(4)
C185 O26 Eu3 O25 -44(3)
C185 O26 Eu3 O23 84(3)
C185 O26 Eu3 O24 -149(3)
C185 O26 Eu3 N59 14(3)
C185 O26 Eu3 N54 142(3)
C185 O26 Eu3 N56 -98(3)
C185 O26 Eu3 N55 -160(3)
C185 O26 Eu3 N58 27(3)
C185 O26 Eu3 N61 110(4)
C181 O25 Eu3 O26 -36(3)
C181 O25 Eu3 O23 -127(3)
C181 O25 Eu3 O24 95(3)
C181 O25 Eu3 N59 -89(3)
C181 O25 Eu3 N54 108(7)
C181 O25 Eu3 N56 24(3)
C181 O25 Eu3 N55 38(3)
C181 O25 Eu3 N58 -156(3)
C181 O25 Eu3 N61 153(3)
C152 O23 Eu3 O26 112(3)
C152 O23 Eu3 O25 -149(3)
C152 O23 Eu3 O24 -21(3)
C152 O23 Eu3 N59 174(3)
C152 O23 Eu3 N54 22(3)
C152 O23 Eu3 N56 109(3)
C152 O23 Eu3 N55 45(3)
C152 O23 Eu3 N58 -120(3)
C152 O23 Eu3 N61 -59(3)
C36 O24 Eu3 O26 -128(3)
C36 O24 Eu3 O25 125(3)
C36 O24 Eu3 O23 -16(3)
C36 O24 Eu3 N59 111(4)
C36 O24 Eu3 N54 -53(3)
C36 O24 Eu3 N56 -176(3)
C36 O24 Eu3 N55 -116(3)
C36 O24 Eu3 N58 55(3)
C36 O24 Eu3 N61 29(3)
C160 N59 Eu3 O26 173(4)
N60 N59 Eu3 O26 -13(2)
C160 N59 Eu3 O25 -71(3)
N60 N59 Eu3 O25 102(3)
C160 N59 Eu3 O23 77(3)
N60 N59 Eu3 O23 -109(2)
C160 N59 Eu3 O24 -56(5)
N60 N59 Eu3 O24 118(3)
C160 N59 Eu3 N54 106(3)
N60 N59 Eu3 N54 -81(3)
C160 N59 Eu3 N56 -125(3)
N60 N59 Eu3 N56 48(2)
C160 N59 Eu3 N55 -179(3)
N60 N59 Eu3 N55 -6(3)
C160 N59 Eu3 N58 6(3)
N60 N59 Eu3 N58 180(3)
C160 N59 Eu3 N61 16(4)
N60 N59 Eu3 N61 -171(2)
C344 N54 Eu3 O26 80(3)
N53 N54 Eu3 O26 -108(2)
C344 N54 Eu3 O25 -64(8)
N53 N54 Eu3 O25 108(7)
C344 N54 Eu3 O23 166(4)
N53 N54 Eu3 O23 -22(2)
C344 N54 Eu3 O24 -51(3)
N53 N54 Eu3 O24 121(2)
C344 N54 Eu3 N59 134(3)
N53 N54 Eu3 N59 -54(3)
C344 N54 Eu3 N56 15(4)
N53 N54 Eu3 N56 -173(2)
C344 N54 Eu3 N55 11(3)
N53 N54 Eu3 N55 -177(3)
C344 N54 Eu3 N58 -157(3)
N53 N54 Eu3 N58 15(3)
C344 N54 Eu3 N61 -110(3)
N53 N54 Eu3 N61 61(2)
C157 N56 Eu3 O26 -79(3)
N57 N56 Eu3 O26 92(2)
C157 N56 Eu3 O25 167(3)
N57 N56 Eu3 O25 -21.7(18)
C157 N56 Eu3 O23 -75(4)
N57 N56 Eu3 O23 96(3)
C157 N56 Eu3 O24 63(3)
N57 N56 Eu3 O24 -126(2)
C157 N56 Eu3 N59 -134(3)
N57 N56 Eu3 N59 37(2)
C157 N56 Eu3 N54 -3(3)
N57 N56 Eu3 N54 168.2(18)
C157 N56 Eu3 N55 1(3)
N57 N56 Eu3 N55 172(2)
C157 N56 Eu3 N58 167(3)
N57 N56 Eu3 N58 -22(2)
C157 N56 Eu3 N61 90(3)
N57 N56 Eu3 N61 -99(2)
C154 N55 Eu3 O26 80(3)
C153 N55 Eu3 O26 -115(3)
C154 N55 Eu3 O25 -10(3)
C153 N55 Eu3 O25 154(2)
C154 N55 Eu3 O23 157(3)
C153 N55 Eu3 O23 -39(3)
C154 N55 Eu3 O24 -90(3)
C153 N55 Eu3 O24 75(3)
C154 N55 Eu3 N59 73(3)
C153 N55 Eu3 N59 -122(3)
C154 N55 Eu3 N54 179(3)
C153 N55 Eu3 N54 -16(2)
C154 N55 Eu3 N56 3(3)
C153 N55 Eu3 N56 168(3)
C154 N55 Eu3 N58 -128(4)
C153 N55 Eu3 N58 37(5)
C154 N55 Eu3 N61 -120(3)
C153 N55 Eu3 N61 44(3)
C120 N58 Eu3 O26 -16(3)
C31 N58 Eu3 O26 150(2)
C120 N58 Eu3 O25 72(3)
C31 N58 Eu3 O25 -122(3)
C120 N58 Eu3 O23 -83(3)
C31 N58 Eu3 O23 83(3)
C120 N58 Eu3 O24 161(2)
C31 N58 Eu3 O24 -33(3)
C120 N58 Eu3 N59 -3(2)
C31 N58 Eu3 N59 163(3)
C120 N58 Eu3 N54 -117(3)
C31 N58 Eu3 N54 49(3)
C120 N58 Eu3 N56 73(3)
C31 N58 Eu3 N56 -122(3)
C120 N58 Eu3 N55 -165(3)
C31 N58 Eu3 N55 1(5)
C120 N58 Eu3 N61 -173(3)
C31 N58 Eu3 N61 -7(2)
C165 N61 Eu3 O26 -88(4)
N62 N61 Eu3 O26 88(4)
C165 N61 Eu3 O25 66(3)
N62 N61 Eu3 O25 -118(2)
C165 N61 Eu3 O23 -60(3)
N62 N61 Eu3 O23 115(2)
C165 N61 Eu3 O24 158(3)
N62 N61 Eu3 O24 -27(2)
C165 N61 Eu3 N59 -2(3)
N62 N61 Eu3 N59 173(2)
C165 N61 Eu3 N54 -120(3)
N62 N61 Eu3 N54 55(2)
C165 N61 Eu3 N56 126(3)
N62 N61 Eu3 N56 -58(3)
C165 N61 Eu3 N55 -170(3)
N62 N61 Eu3 N55 5(3)
C165 N61 Eu3 N58 8(3)
N62 N61 Eu3 N58 -177(3)
